data_7115825
loop_
_publ_author_name
'Harutaka Nakamori'
'Takahiro Matsumoto'
'Takeshi Yatabe'
'Ki-Seok Yoon'
'Hidetaka Nakai'
'Seiji Ogo'

_publ_section_title
;
 Synthesis and crystal structure of a dinuclear, monomeric
 MnIIp-semiquinonato complex
;
_journal_name_full Chem.Commun.
_journal_page_first 13059
_journal_paper_doi 10.1039/C4cc06055E
_journal_volume 50
_journal_year 2014
_chemical_formula_moiety 'C82 H99 B2 Mn2 N9 O4'
_chemical_formula_sum 'C82 H99 B2 Mn2 N9 O4'
_chemical_formula_weight 1406.24
_space_group_crystal_system triclinic
_space_group_IT_number 2
_space_group_name_Hall '-P 1'
_space_group_name_H-M_alt 'P -1'
_symmetry_space_group_name_Hall '-P 1'
_symmetry_space_group_name_H-M 'P -1'
_atom_sites_solution_hydrogens geom
_atom_sites_solution_primary direct
_atom_sites_solution_secondary difmap
_cell_angle_alpha 107.067(2)
_cell_angle_beta 98.650(2)
_cell_angle_gamma 100.975(2)
_cell_formula_units_Z 2
_cell_length_a 12.008(3)
_cell_length_b 17.075(4)
_cell_length_c 19.383(4)
_cell_measurement_reflns_used 7237
_cell_measurement_temperature 93
_cell_measurement_theta_max 25.30
_cell_measurement_theta_min 2.50
_cell_volume 3638.5(15)
_computing_cell_refinement 'CrystalClear-SM Expert 2.1 b32'
_computing_data_collection 'CrystalClear-SM Expert 2.1 b32 (Rigaku, 2014)'
_computing_data_reduction 'CrystalClear-SM Expert 2.1 b32'
_computing_molecular_graphics 'CrystalStructure 4.1'
_computing_publication_material 'CrystalStructure 4.1 (Rigaku, 2014)'
_computing_structure_refinement 'SHELXL2013 (Sheldrick, 2008)'
_computing_structure_solution 'SIR92 (Altomare, et al., 1994)'
_diffrn_ambient_temperature 93
_diffrn_detector_area_resol_mean 7.111
_diffrn_measured_fraction_theta_full 0.979
_diffrn_measured_fraction_theta_max 0.976
_diffrn_measurement_device_type 'Rigaku Saturn724'
_diffrn_measurement_method \w
_diffrn_radiation_type 'Mo K\a'
_diffrn_radiation_wavelength 0.71075
_diffrn_reflns_av_R_equivalents 0.0559
_diffrn_reflns_Laue_measured_fraction_full 0.979
_diffrn_reflns_Laue_measured_fraction_max 0.976
_diffrn_reflns_limit_h_max 14
_diffrn_reflns_limit_h_min -13
_diffrn_reflns_limit_k_max 20
_diffrn_reflns_limit_k_min -17
_diffrn_reflns_limit_l_max 22
_diffrn_reflns_limit_l_min -23
_diffrn_reflns_number 25662
_diffrn_reflns_point_group_measured_fraction_full 0.979
_diffrn_reflns_point_group_measured_fraction_max 0.976
_diffrn_reflns_theta_full 25.242
_diffrn_reflns_theta_max 25.354
_diffrn_reflns_theta_min 2.542
_diffrn_standards_number 0
_exptl_absorpt_coefficient_mu 0.405
_exptl_absorpt_correction_T_max 0.960
_exptl_absorpt_correction_T_min 0.777
_exptl_absorpt_correction_type multi-scan
_exptl_absorpt_process_details 'REQAB (Rigaku, 1998)'
_exptl_crystal_colour blue
_exptl_crystal_density_diffrn 1.283
_exptl_crystal_density_method 'not measured'
_exptl_crystal_description block
_exptl_crystal_F_000 1492.00
_exptl_crystal_size_max 0.200
_exptl_crystal_size_mid 0.200
_exptl_crystal_size_min 0.100
_refine_diff_density_max 0.44
_refine_diff_density_min -0.53
_refine_ls_extinction_method none
_refine_ls_goodness_of_fit_ref 1.060
_refine_ls_hydrogen_treatment constr
_refine_ls_number_parameters 893
_refine_ls_number_reflns 13026
_refine_ls_number_restraints 0
_refine_ls_R_factor_all 0.1147
_refine_ls_R_factor_gt 0.0647
_refine_ls_shift/su_max 0.000
_refine_ls_structure_factor_coef Fsqd
_refine_ls_weighting_details 'w = 1/[\s^2^(Fo^2^)+(0.0291P)^2^+6.9683P] where P=(Fo^2^+2Fc^2^)/3'
_refine_ls_weighting_scheme calc
_refine_ls_wR_factor_gt 0.1187
_refine_ls_wR_factor_ref 0.1483
_reflns_number_gt 8098
_reflns_number_total 13026
_reflns_threshold_expression F^2^>2.0\s(F^2^)
_cod_data_source_file c4cc06055e2.cif
_cod_data_source_block SX386
_cod_database_code 7115825
_shelxl_res_file
;
TITL SX386
CELL  0.71075 12.00800 17.07500 19.38300 107.067 98.650 100.975
ZERR  2 0.00300 0.00400 0.00400 0.002 0.002 0.002
LATT 1
SFAC C H B MN N O
UNIT 164 198 4 4 18 8
L.S. 5
FMAP 2
PLAN -5
WPDB -2
HTAB
LIST 4
TEMP -180.0
ACTA
SIZE 0.200 0.200 0.100
WGHT    0.029100    6.968300
FVAR       0.72280
MN1   4    0.934530    0.494775    0.289011    11.00000    0.02028    0.01986 =
         0.02471    0.00491    0.00283    0.00012
MN2   4    0.453007    0.035376    0.197923    11.00000    0.02268    0.01926 =
         0.01812    0.00439    0.00221    0.00046
O1    6    0.824022    0.406467    0.192282    11.00000    0.03525    0.02527 =
         0.02379    0.00539    0.00599   -0.00677
O2    6    0.893505    0.413407    0.348619    11.00000    0.04686    0.03256 =
         0.02244    0.00971   -0.00599   -0.01691
O3    6    0.500341    0.114410    0.137535    11.00000    0.03341    0.02520 =
         0.02182    0.00747    0.00075   -0.00767
O4    6    0.567952    0.121587    0.293868    11.00000    0.04433    0.02787 =
         0.01982    0.00570   -0.00138   -0.01359
N1    5    0.977101    0.585740    0.226531    11.00000    0.04293    0.02388 =
         0.02942    0.00346    0.00871    0.00292
AFIX  13
H1N   2    1.036851    0.636819    0.261224    11.00000   -1.20000
AFIX   0
N2    5    0.804630    0.575290    0.313083    11.00000    0.02172    0.03717 =
         0.03613   -0.00387    0.00331    0.00447
AFIX  13
H2N   2    0.727129    0.536961    0.284678    11.00000   -1.20000
AFIX   0
N3    5    1.052836    0.583803    0.397805    11.00000    0.02919    0.02803 =
         0.02967    0.00634   -0.00161   -0.00195
AFIX  13
H3N   2    1.089017    0.637863    0.390684    11.00000   -1.20000
AFIX   0
N4    5    1.107930    0.463517    0.277130    11.00000    0.02437    0.02185 =
         0.05329    0.00024    0.00549    0.00574
AFIX  13
H4N   2    1.099853    0.405235    0.279985    11.00000   -1.20000
AFIX   0
N5    5    0.325118   -0.058321    0.094922    11.00000    0.01926    0.02288 =
         0.02455    0.00750    0.00273    0.00212
AFIX  13
H5N   2    0.293110   -0.111131    0.105347    11.00000   -1.20000
AFIX   0
N6    5    0.286014    0.072408    0.214524    11.00000    0.03350    0.02377 =
         0.03280    0.00876    0.00804    0.00982
AFIX  13
H6N   2    0.293583    0.127778    0.205602    11.00000   -1.20000
AFIX   0
N7    5    0.411218   -0.049115    0.265467    11.00000    0.03251    0.02247 =
         0.02437    0.00552    0.00680    0.00554
AFIX  13
H7N   2    0.345281   -0.098390    0.234728    11.00000   -1.20000
AFIX   0
N8    5    0.576096   -0.049785    0.172870    11.00000    0.02125    0.02697 =
         0.02558    0.00625    0.00409    0.00346
AFIX  13
H8N   2    0.655500   -0.014385    0.200709    11.00000   -1.20000
AFIX   0
N9    5    0.012396    0.148409    0.359276    11.00000    0.09252    0.13018 =
         0.10864    0.02818   -0.00545    0.04917
C1    1    0.748023    0.336530    0.178725    11.00000    0.03054    0.02374 =
         0.01029    0.00302    0.00766    0.00148
C2    1    0.625834    0.331512    0.158924    11.00000    0.03137    0.01973 =
         0.01953    0.00446    0.00417    0.00817
AFIX  43
H2    2    0.601249    0.380057    0.155090    11.00000   -1.20000
AFIX   0
C3    1    0.545879    0.258775    0.145758    11.00000    0.02269    0.03065 =
         0.02095    0.00693    0.00377    0.00681
AFIX  43
H3    2    0.465818    0.257278    0.132730    11.00000   -1.20000
AFIX   0
C4    1    0.577932    0.183336    0.150807    11.00000    0.02992    0.02196 =
         0.01293    0.00373    0.00213   -0.00265
C5    1    0.698830    0.187582    0.165144    11.00000    0.03202    0.01933 =
         0.00948    0.00116    0.00166    0.00791
AFIX  43
H5    2    0.723549    0.137948    0.165190    11.00000   -1.20000
AFIX   0
C6    1    0.780666    0.261229    0.178892    11.00000    0.02720    0.03008 =
         0.01743    0.00680    0.00677    0.00742
AFIX  43
H6    2    0.860800    0.261801    0.188720    11.00000   -1.20000
AFIX   0
C7    1    0.814780    0.345111    0.336767    11.00000    0.03541    0.02649 =
         0.01397    0.00254   -0.00166   -0.01090
C8    1    0.693825    0.341897    0.324502    11.00000    0.04580    0.02208 =
         0.01990    0.00077    0.01024    0.00374
AFIX  43
H8    2    0.669335    0.391987    0.326014    11.00000   -1.20000
AFIX   0
C9    1    0.612555    0.268485    0.310652    11.00000    0.02873    0.02886 =
         0.02085    0.00246    0.00596   -0.00292
AFIX  43
H9    2    0.532608    0.268685    0.302546    11.00000   -1.20000
AFIX   0
C10   1    0.643641    0.191630    0.307954    11.00000    0.04030    0.02668 =
         0.01398    0.00203    0.00266   -0.00491
C11   1    0.766038    0.196304    0.325740    11.00000    0.03800    0.02515 =
         0.01994    0.00511   -0.00299    0.00117
AFIX  43
H11   2    0.790223    0.147160    0.328163    11.00000   -1.20000
AFIX   0
C12   1    0.847701    0.268844    0.339120    11.00000    0.03142    0.03549 =
         0.02122    0.00871   -0.00388   -0.00224
AFIX  43
H12   2    0.927737    0.269477    0.350204    11.00000   -1.20000
AFIX   0
C13   1    0.867748    0.611712    0.209542    11.00000    0.05742    0.03498 =
         0.03446    0.01121   -0.00292    0.01780
AFIX  23
H13A  2    0.808352    0.563303    0.172532    11.00000   -1.20000
H13B  2    0.882237    0.657919    0.188384    11.00000   -1.20000
AFIX   0
C14   1    0.823972    0.641300    0.279102    11.00000    0.04991    0.04171 =
         0.05042    0.01100    0.00839    0.02525
AFIX  23
H14A  2    0.881386    0.692051    0.314647    11.00000   -1.20000
H14B  2    0.750201    0.657317    0.267265    11.00000   -1.20000
AFIX   0
C15   1    0.791783    0.606514    0.391177    11.00000    0.03076    0.05282 =
         0.04402   -0.00323    0.01097    0.00754
AFIX  23
H15A  2    0.755668    0.557623    0.404773    11.00000   -1.20000
H15B  2    0.738254    0.644319    0.394452    11.00000   -1.20000
AFIX   0
C16   1    0.905701    0.654053    0.446886    11.00000    0.03029    0.04585 =
         0.03362   -0.00504    0.00982    0.00475
AFIX  23
H16A  2    0.943771    0.700259    0.430737    11.00000   -1.20000
H16B  2    0.887165    0.680663    0.495066    11.00000   -1.20000
AFIX   0
C17   1    0.993151    0.603069    0.459240    11.00000    0.04107    0.04712 =
         0.02325    0.00012    0.00168   -0.00839
AFIX  23
H17A  2    1.051322    0.635445    0.505866    11.00000   -1.20000
H17B  2    0.952425    0.549578    0.464310    11.00000   -1.20000
AFIX   0
C18   1    1.145032    0.539302    0.411093    11.00000    0.02942    0.03911 =
         0.05023    0.02079   -0.00422    0.00063
AFIX  23
H18A  2    1.111327    0.486284    0.419673    11.00000   -1.20000
H18B  2    1.206017    0.575611    0.455240    11.00000   -1.20000
AFIX   0
C19   1    1.196993    0.519726    0.342750    11.00000    0.02427    0.03328 =
         0.07042    0.01375    0.00005    0.00771
AFIX  23
H19A  2    1.229648    0.573073    0.334359    11.00000   -1.20000
H19B  2    1.261057    0.492297    0.350891    11.00000   -1.20000
AFIX   0
C20   1    1.146043    0.460824    0.207302    11.00000    0.03592    0.04212 =
         0.05662    0.00019    0.01439    0.00673
AFIX  23
H20A  2    1.096119    0.410142    0.167190    11.00000   -1.20000
H20B  2    1.226655    0.454090    0.212906    11.00000   -1.20000
AFIX   0
C21   1    1.142480    0.536724    0.184092    11.00000    0.04139    0.04615 =
         0.04275    0.00086    0.02066    0.00146
AFIX  23
H21A  2    1.181044    0.532095    0.141879    11.00000   -1.20000
H21B  2    1.189450    0.587407    0.225422    11.00000   -1.20000
AFIX   0
C22   1    1.023954    0.551656    0.161790    11.00000    0.05144    0.03119 =
         0.02834    0.00656    0.01065   -0.00275
AFIX  23
H22A  2    1.030384    0.591792    0.133819    11.00000   -1.20000
H22B  2    0.969906    0.497651    0.128944    11.00000   -1.20000
AFIX   0
C23   1    0.230731   -0.015711    0.083511    11.00000    0.02295    0.02922 =
         0.03074    0.00717    0.00037    0.00456
AFIX  23
H23A  2    0.165630   -0.055052    0.043255    11.00000   -1.20000
H23B  2    0.259902    0.034061    0.069026    11.00000   -1.20000
AFIX   0
C24   1    0.188675    0.011982    0.154232    11.00000    0.02222    0.02951 =
         0.04985    0.00995    0.00782    0.00824
AFIX  23
H24A  2    0.124485    0.039463    0.146637    11.00000   -1.20000
H24B  2    0.158639   -0.037950    0.168290    11.00000   -1.20000
AFIX   0
C25   1    0.260743    0.088068    0.289426    11.00000    0.05882    0.04279 =
         0.03626    0.01021    0.02505    0.02753
AFIX  23
H25A  2    0.183355    0.100511    0.287862    11.00000   -1.20000
H25B  2    0.318840    0.138995    0.324150    11.00000   -1.20000
AFIX   0
C26   1    0.261853    0.015476    0.319726    11.00000    0.06356    0.04718 =
         0.04634    0.01952    0.03164    0.02464
AFIX  23
H26A  2    0.205075   -0.035594    0.284143    11.00000   -1.20000
H26B  2    0.234246    0.029425    0.366436    11.00000   -1.20000
AFIX   0
C27   1    0.378320   -0.006580    0.334904    11.00000    0.05928    0.04133 =
         0.01881    0.01364    0.01320    0.01137
AFIX  23
H27A  2    0.439274    0.045798    0.363433    11.00000   -1.20000
H27B  2    0.373447   -0.044168    0.365287    11.00000   -1.20000
AFIX   0
C28   1    0.516079   -0.080338    0.279154    11.00000    0.04670    0.03175 =
         0.02121    0.01241    0.00508    0.01175
AFIX  23
H28A  2    0.500474   -0.124326    0.302672    11.00000   -1.20000
H28B  2    0.580907   -0.033312    0.312983    11.00000   -1.20000
AFIX   0
C29   1    0.548944   -0.117011    0.206076    11.00000    0.03694    0.03278 =
         0.02928    0.01252    0.00448    0.01018
AFIX  23
H29A  2    0.617509   -0.140157    0.214169    11.00000   -1.20000
H29B  2    0.483741   -0.163634    0.172118    11.00000   -1.20000
AFIX   0
C30   1    0.583734   -0.082355    0.093848    11.00000    0.03075    0.04061 =
         0.03008    0.00854    0.01147    0.01309
AFIX  23
H30A  2    0.637165   -0.120265    0.089446    11.00000   -1.20000
H30B  2    0.618028   -0.034025    0.078956    11.00000   -1.20000
AFIX   0
C31   1    0.467814   -0.130257    0.040493    11.00000    0.03909    0.03326 =
         0.01757    0.00244    0.00869    0.00929
AFIX  23
H31A  2    0.483477   -0.156731   -0.008636    11.00000   -1.20000
H31B  2    0.432312   -0.176568    0.057396    11.00000   -1.20000
AFIX   0
C32   1    0.379097   -0.079855    0.030792    11.00000    0.03265    0.03182 =
         0.01509    0.00524    0.00090    0.00342
AFIX  23
H32A  2    0.417544   -0.027117    0.023498    11.00000   -1.20000
H32B  2    0.317796   -0.113128   -0.014118    11.00000   -1.20000
AFIX   0
C33   1    1.174743    0.321062   -0.027820    11.00000    0.02821    0.03268 =
         0.01898    0.00876   -0.00144   -0.00638
C34   1    1.151816    0.400810   -0.008330    11.00000    0.05099    0.03285 =
         0.02206    0.00908    0.00104   -0.00705
AFIX  43
H34   2    1.080048    0.406007    0.005182    11.00000   -1.20000
AFIX   0
C35   1    1.228790    0.472963   -0.007719    11.00000    0.08208    0.03222 =
         0.03160    0.00980   -0.00316   -0.02208
AFIX  43
H35   2    1.208918    0.525847    0.005353    11.00000   -1.20000
AFIX   0
C36   1    1.333888    0.467531   -0.026114    11.00000    0.08114    0.05792 =
         0.03374    0.01941   -0.00729   -0.04426
AFIX  43
H36   2    1.387607    0.516613   -0.025336    11.00000   -1.20000
AFIX   0
C37   1    1.360040    0.391041   -0.045443    11.00000    0.04367    0.08055 =
         0.04625    0.01731    0.00967   -0.02808
AFIX  43
H37   2    1.431918    0.386651   -0.059109    11.00000   -1.20000
AFIX   0
C38   1    1.282977    0.319384   -0.045430    11.00000    0.03617    0.05079 =
         0.04131    0.00990    0.00882   -0.00847
AFIX  43
H38   2    1.304668    0.267152   -0.057881    11.00000   -1.20000
AFIX   0
C39   1    1.117655    0.240193    0.064299    11.00000    0.02107    0.01889 =
         0.02170    0.00434    0.00070    0.00572
C40   1    1.228690    0.280241    0.110651    11.00000    0.02329    0.03422 =
         0.02999    0.00829    0.00488    0.00602
AFIX  43
H40   2    1.287255    0.307048    0.091292    11.00000   -1.20000
AFIX   0
C41   1    1.256208    0.282204    0.183496    11.00000    0.02670    0.03723 =
         0.02357    0.00457   -0.00315    0.00472
AFIX  43
H41   2    1.332510    0.309704    0.212515    11.00000   -1.20000
AFIX   0
C42   1    1.173601    0.244532    0.214027    11.00000    0.03957    0.02617 =
         0.01965    0.00845   -0.00058    0.00918
AFIX  43
H42   2    1.191605    0.247129    0.264206    11.00000   -1.20000
AFIX   0
C43   1    1.064022    0.202905    0.170027    11.00000    0.03626    0.02470 =
         0.02652    0.01087    0.00946    0.00645
AFIX  43
H43   2    1.006526    0.175545    0.189751    11.00000   -1.20000
AFIX   0
C44   1    1.037593    0.200914    0.096973    11.00000    0.02563    0.02775 =
         0.02332    0.00899    0.00123    0.00356
AFIX  43
H44   2    0.961799    0.171575    0.067972    11.00000   -1.20000
AFIX   0
C45   1    0.952450    0.248528   -0.045146    11.00000    0.02976    0.01800 =
         0.02396    0.00905    0.00199   -0.00126
C46   1    0.892912    0.288166    0.006601    11.00000    0.02946    0.02656 =
         0.02722    0.00836    0.00400    0.00807
AFIX  43
H46   2    0.925693    0.301954    0.057717    11.00000   -1.20000
AFIX   0
C47   1    0.789432    0.308024   -0.013070    11.00000    0.03416    0.02952 =
         0.03584    0.00989    0.01105    0.00937
AFIX  43
H47   2    0.752465    0.334161    0.024268    11.00000   -1.20000
AFIX   0
C48   1    0.738611    0.290117   -0.087168    11.00000    0.03062    0.02744 =
         0.03608    0.01273   -0.00388    0.00583
AFIX  43
H48   2    0.668401    0.305089   -0.101022    11.00000   -1.20000
AFIX   0
C49   1    0.793081    0.249987   -0.139977    11.00000    0.03417    0.02426 =
         0.02389    0.00683   -0.00178   -0.00035
AFIX  43
H49   2    0.759590    0.236487   -0.190949    11.00000   -1.20000
AFIX   0
C50   1    0.896147    0.229222   -0.119313    11.00000    0.02672    0.01701 =
         0.02393    0.00615    0.00446   -0.00028
AFIX  43
H50   2    0.930448    0.200547   -0.157086    11.00000   -1.20000
AFIX   0
C51   1    1.104329    0.150890   -0.078066    11.00000    0.01795    0.02376 =
         0.02495    0.00628    0.00417    0.00018
C52   1    1.109563    0.079250   -0.057754    11.00000    0.02061    0.02858 =
         0.02362    0.00832    0.00897    0.00379
AFIX  43
H52   2    1.105651    0.081887   -0.008561    11.00000   -1.20000
AFIX   0
C53   1    1.120275    0.004198   -0.106661    11.00000    0.02463    0.02991 =
         0.03414    0.01228    0.00615    0.00491
AFIX  43
H53   2    1.124952   -0.042457   -0.090101    11.00000   -1.20000
AFIX   0
C54   1    1.124122   -0.002747   -0.178862    11.00000    0.02240    0.03153 =
         0.03299    0.00443    0.01065    0.00876
AFIX  43
H54   2    1.128969   -0.054409   -0.212658    11.00000   -1.20000
AFIX   0
C55   1    1.120822    0.066530   -0.201310    11.00000    0.02712    0.04026 =
         0.02393    0.00760    0.01015    0.00702
AFIX  43
H55   2    1.124220    0.063034   -0.250746    11.00000   -1.20000
AFIX   0
C56   1    1.112565    0.140985   -0.151718    11.00000    0.02867    0.03285 =
         0.02794    0.01148    0.00670    0.00750
AFIX  43
H56   2    1.112436    0.188144   -0.168233    11.00000   -1.20000
AFIX   0
C57   1    0.503941    0.346581    0.666778    11.00000    0.02202    0.03046 =
         0.02596    0.00685    0.00381    0.01029
C58   1    0.501163    0.429531    0.670140    11.00000    0.01767    0.02965 =
         0.02761    0.00927    0.00459    0.00562
AFIX  43
H58   2    0.491954    0.442121    0.625332    11.00000   -1.20000
AFIX   0
C59   1    0.511289    0.494206    0.736162    11.00000    0.02574    0.02987 =
         0.03434    0.00088    0.00470    0.00683
AFIX  43
H59   2    0.508488    0.549204    0.735467    11.00000   -1.20000
AFIX   0
C60   1    0.525332    0.478706    0.802362    11.00000    0.03621    0.04593 =
         0.02793   -0.00526    0.00459    0.02238
AFIX  43
H60   2    0.534005    0.522678    0.847710    11.00000   -1.20000
AFIX   0
C61   1    0.526478    0.397919    0.801131    11.00000    0.05387    0.06095 =
         0.02365    0.01353    0.01054    0.03278
AFIX  43
H61   2    0.535066    0.385818    0.846174    11.00000   -1.20000
AFIX   0
C62   1    0.515327    0.334157    0.735386    11.00000    0.04054    0.03973 =
         0.02449    0.01485    0.01263    0.02379
AFIX  43
H62   2    0.515396    0.279037    0.736846    11.00000   -1.20000
AFIX   0
C63   1    0.407254    0.181614    0.582579    11.00000    0.02128    0.02858 =
         0.01990    0.00879    0.00221    0.00629
C64   1    0.315902    0.178066    0.619441    11.00000    0.03733    0.02556 =
         0.04137    0.01272    0.01572    0.01154
AFIX  43
H64   2    0.304773    0.229677    0.649626    11.00000   -1.20000
AFIX   0
C65   1    0.240356    0.102700    0.614164    11.00000    0.03209    0.04190 =
         0.06107    0.01693    0.02310    0.00789
AFIX  43
H65   2    0.180588    0.103422    0.641197    11.00000   -1.20000
AFIX   0
C66   1    0.252958    0.027131    0.569462    11.00000    0.02974    0.03307 =
         0.05229    0.01367    0.00464   -0.00218
AFIX  43
H66   2    0.202015   -0.024624    0.565618    11.00000   -1.20000
AFIX   0
C67   1    0.339355    0.026856    0.530497    11.00000    0.03258    0.02733 =
         0.03018    0.00741    0.00319    0.00467
AFIX  43
H67   2    0.347950   -0.024973    0.499047    11.00000   -1.20000
AFIX   0
C68   1    0.413979    0.102711    0.537345    11.00000    0.02719    0.02904 =
         0.01785    0.00648    0.00295    0.00367
AFIX  43
H68   2    0.473065    0.101086    0.509778    11.00000   -1.20000
AFIX   0
C69   1    0.451018    0.299494    0.518432    11.00000    0.03036    0.02401 =
         0.01448    0.00169    0.00559    0.00859
C70   1    0.337307    0.269587    0.475880    11.00000    0.03393    0.02478 =
         0.02379    0.00627    0.00414    0.00569
AFIX  43
H70   2    0.285462    0.226395    0.485263    11.00000   -1.20000
AFIX   0
C71   1    0.296637    0.300084    0.420544    11.00000    0.03756    0.03742 =
         0.02197    0.00299    0.00458    0.01476
AFIX  43
H71   2    0.217931    0.278700    0.394080    11.00000   -1.20000
AFIX   0
C72   1    0.369239    0.360839    0.403814    11.00000    0.05335    0.03740 =
         0.02232    0.01351    0.00939    0.02549
AFIX  43
H72   2    0.341922    0.381281    0.365530    11.00000   -1.20000
AFIX   0
C73   1    0.482728    0.391700    0.443665    11.00000    0.05023    0.02889 =
         0.03511    0.01765    0.01787    0.01680
AFIX  43
H73   2    0.534225    0.433736    0.432716    11.00000   -1.20000
AFIX   0
C74   1    0.521936    0.361995    0.499236    11.00000    0.03733    0.02836 =
         0.02843    0.01223    0.00860    0.00846
AFIX  43
H74   2    0.600452    0.384717    0.525851    11.00000   -1.20000
AFIX   0
C75   1    0.626962    0.249832    0.586638    11.00000    0.02934    0.01624 =
         0.02275    0.00560    0.00161   -0.00025
C76   1    0.696753    0.243665    0.648756    11.00000    0.02353    0.02987 =
         0.02492    0.00895    0.00649    0.00492
AFIX  43
H76   2    0.672149    0.258119    0.694200    11.00000   -1.20000
AFIX   0
C77   1    0.799623    0.217746    0.648026    11.00000    0.02573    0.02905 =
         0.02843    0.00896   -0.00005    0.00292
AFIX  43
H77   2    0.843160    0.214194    0.691693    11.00000   -1.20000
AFIX   0
C78   1    0.837715    0.197063    0.582030    11.00000    0.02563    0.02299 =
         0.03785    0.00921    0.00537    0.00421
AFIX  43
H78   2    0.906893    0.178040    0.579880    11.00000   -1.20000
AFIX   0
C79   1    0.774060    0.204477    0.519946    11.00000    0.03729    0.02954 =
         0.03438    0.01266    0.01857    0.01002
AFIX  43
H79   2    0.801113    0.192426    0.475292    11.00000   -1.20000
AFIX   0
C80   1    0.669850    0.229610    0.522042    11.00000    0.03612    0.03121 =
         0.02641    0.01009    0.00887    0.00824
AFIX  43
H80   2    0.626822    0.233052    0.478163    11.00000   -1.20000
AFIX   0
C81   1    0.064257    0.072024    0.453616    11.00000    0.07030    0.29950 =
         0.18566    0.19009    0.02530    0.02820
AFIX 137
H81A  2    0.145032    0.097280    0.481038    11.00000   -1.20000
H81B  2    0.054977    0.012121    0.426245    11.00000   -1.20000
H81C  2    0.012448    0.077204    0.488361    11.00000   -1.20000
AFIX   0
C82   1    0.035378    0.115247    0.402578    11.00000    0.04872    0.11206 =
         0.07807    0.02101    0.00144    0.01843
B1    3    1.087274    0.238181   -0.021832    11.00000    0.02687    0.02346 =
         0.02018    0.00635    0.00137   -0.00109
B2    3    0.497229    0.270827    0.588775    11.00000    0.02301    0.02137 =
         0.02341    0.00488    0.00127    0.00345
HKLF 4
 
REM  SX386
REM R1 =  0.0647 for    8098 Fo > 4sig(Fo)  and  0.1147 for all   13026 data
REM    893 parameters refined using      0 restraints
 
END  
     
WGHT      0.0291      6.9686 

REM Instructions for potential hydrogen bonds
EQIV $1 x+1, y, z
HTAB C11 N9_$1
HTAB C12 N9_$1
HTAB C17 O2
HTAB C18 O2
HTAB C27 O4
HTAB C32 O3

REM Highest difference peak  0.443,  deepest hole -0.529,  1-sigma level  0.074
Q1    1   0.4192 -0.0206  0.2320  11.00000  0.05    0.44
Q2    1   0.9799  0.6009  0.3978  11.00000  0.05    0.41
Q3    1   1.0659  0.5714  0.4613  11.00000  0.05    0.38
Q4    1   0.7807  0.6102  0.2207  11.00000  0.05    0.34
Q5    1   1.1757  0.4981  0.2816  11.00000  0.05    0.33
;

loop_
_symmetry_equiv_pos_site_id
_space_group_symop_operation_xyz
1 +X,+Y,+Z
2 -X,-Y,-Z

loop_
_atom_site_label
_atom_site_type_symbol
_atom_site_fract_x
_atom_site_fract_y
_atom_site_fract_z
_atom_site_U_iso_or_equiv
_atom_site_adp_type
_atom_site_occupancy
_atom_site_site_symmetry_multiplicity
_atom_site_calc_flag
_atom_site_refinement_flags
Mn1 Mn 0.93453(5) 0.49478(4) 0.28901(3) 0.02311(16) Uani 1 2 d .
Mn2 Mn 0.45301(5) 0.03538(4) 0.19792(3) 0.02136(16) Uani 1 2 d .
O1 O 0.8240(3) 0.40647(17) 0.19228(15) 0.0308(7) Uani 1 2 d .
O2 O 0.8935(3) 0.41341(18) 0.34862(16) 0.0392(8) Uani 1 2 d .
O3 O 0.5003(2) 0.11441(17) 0.13754(15) 0.0296(7) Uani 1 2 d .
O4 O 0.5679(3) 0.12159(18) 0.29387(15) 0.0353(8) Uani 1 2 d .
N1 N 0.9771(3) 0.5857(2) 0.2265(2) 0.0340(9) Uani 1 2 d .
N2 N 0.8046(3) 0.5753(2) 0.3131(2) 0.0361(9) Uani 1 2 d .
N3 N 1.0528(3) 0.5838(2) 0.39780(19) 0.0319(9) Uani 1 2 d .
N4 N 1.1079(3) 0.4635(2) 0.2771(2) 0.0363(10) Uani 1 2 d .
N5 N 0.3251(3) -0.0583(2) 0.09492(18) 0.0230(8) Uani 1 2 d .
N6 N 0.2860(3) 0.0724(2) 0.2145(2) 0.0297(8) Uani 1 2 d .
N7 N 0.4112(3) -0.0491(2) 0.26547(18) 0.0271(8) Uani 1 2 d .
N8 N 0.5761(3) -0.0498(2) 0.17287(18) 0.0256(8) Uani 1 2 d .
N9 N 0.0124(6) 0.1484(5) 0.3593(4) 0.113(3) Uani 1 2 d .
C1 C 0.7480(4) 0.3365(2) 0.1787(2) 0.0225(9) Uani 1 2 d .
C2 C 0.6258(4) 0.3315(2) 0.1589(2) 0.0239(9) Uani 1 2 d .
C3 C 0.5459(4) 0.2588(3) 0.1458(2) 0.0252(9) Uani 1 2 d .
C4 C 0.5779(4) 0.1833(2) 0.1508(2) 0.0237(9) Uani 1 2 d .
C5 C 0.6988(4) 0.1876(2) 0.1651(2) 0.0212(9) Uani 1 2 d .
C6 C 0.7807(4) 0.2612(3) 0.1789(2) 0.0249(9) Uani 1 2 d .
C7 C 0.8148(4) 0.3451(3) 0.3368(2) 0.0297(10) Uani 1 2 d .
C8 C 0.6938(4) 0.3419(3) 0.3245(2) 0.0310(10) Uani 1 2 d .
C9 C 0.6126(4) 0.2685(3) 0.3106(2) 0.0288(10) Uani 1 2 d .
C10 C 0.6436(4) 0.1916(3) 0.3080(2) 0.0303(10) Uani 1 2 d .
C11 C 0.7660(4) 0.1963(3) 0.3257(2) 0.0302(10) Uani 1 2 d .
C12 C 0.8477(4) 0.2688(3) 0.3391(2) 0.0321(11) Uani 1 2 d .
C13 C 0.8678(4) 0.6117(3) 0.2095(3) 0.0429(13) Uani 1 2 d .
C14 C 0.8240(5) 0.6413(3) 0.2791(3) 0.0466(13) Uani 1 2 d .
C15 C 0.7918(4) 0.6065(3) 0.3912(3) 0.0470(14) Uani 1 2 d .
C16 C 0.9057(4) 0.6541(3) 0.4469(3) 0.0411(12) Uani 1 2 d .
C17 C 0.9931(4) 0.6031(3) 0.4592(3) 0.0431(13) Uani 1 2 d .
C18 C 1.1450(4) 0.5393(3) 0.4111(3) 0.0408(12) Uani 1 2 d .
C19 C 1.1970(4) 0.5197(3) 0.3428(3) 0.0445(13) Uani 1 2 d .
C20 C 1.1460(4) 0.4608(3) 0.2073(3) 0.0485(14) Uani 1 2 d .
C21 C 1.1425(4) 0.5367(3) 0.1841(3) 0.0466(13) Uani 1 2 d .
C22 C 1.0239(4) 0.5517(3) 0.1618(3) 0.0394(12) Uani 1 2 d .
C23 C 0.2307(4) -0.0157(3) 0.0835(2) 0.0292(10) Uani 1 2 d .
C24 C 0.1887(4) 0.0120(3) 0.1542(3) 0.0343(11) Uani 1 2 d .
C25 C 0.2607(5) 0.0881(3) 0.2894(3) 0.0428(13) Uani 1 2 d .
C26 C 0.2619(5) 0.0155(3) 0.3197(3) 0.0477(14) Uani 1 2 d .
C27 C 0.3783(4) -0.0066(3) 0.3349(2) 0.0386(12) Uani 1 2 d .
C28 C 0.5161(4) -0.0803(3) 0.2792(2) 0.0324(11) Uani 1 2 d .
C29 C 0.5489(4) -0.1170(3) 0.2061(2) 0.0326(11) Uani 1 2 d .
C30 C 0.5837(4) -0.0824(3) 0.0939(2) 0.0334(11) Uani 1 2 d .
C31 C 0.4678(4) -0.1303(3) 0.0405(2) 0.0310(10) Uani 1 2 d .
C32 C 0.3791(4) -0.0799(3) 0.0308(2) 0.0282(10) Uani 1 2 d .
C33 C 1.1747(4) 0.3211(3) -0.0278(2) 0.0293(10) Uani 1 2 d .
C34 C 1.1518(4) 0.4008(3) -0.0083(2) 0.0386(12) Uani 1 2 d .
C35 C 1.2288(6) 0.4730(3) -0.0077(3) 0.0558(16) Uani 1 2 d .
C36 C 1.3339(6) 0.4675(4) -0.0261(3) 0.068(2) Uani 1 2 d .
C37 C 1.3600(5) 0.3910(4) -0.0454(3) 0.0639(18) Uani 1 2 d .
C38 C 1.2830(4) 0.3194(3) -0.0454(3) 0.0467(13) Uani 1 2 d .
C39 C 1.1177(3) 0.2402(2) 0.0643(2) 0.0214(9) Uani 1 2 d .
C40 C 1.2287(4) 0.2802(3) 0.1107(2) 0.0300(10) Uani 1 2 d .
C41 C 1.2562(4) 0.2822(3) 0.1835(2) 0.0318(10) Uani 1 2 d .
C42 C 1.1736(4) 0.2445(3) 0.2140(2) 0.0289(10) Uani 1 2 d .
C43 C 1.0640(4) 0.2029(3) 0.1700(2) 0.0285(10) Uani 1 2 d .
C44 C 1.0376(4) 0.2009(3) 0.0970(2) 0.0264(9) Uani 1 2 d .
C45 C 0.9525(4) 0.2485(2) -0.0452(2) 0.0249(9) Uani 1 2 d .
C46 C 0.8929(4) 0.2882(3) 0.0066(2) 0.0280(10) Uani 1 2 d .
C47 C 0.7894(4) 0.3080(3) -0.0131(3) 0.0328(11) Uani 1 2 d .
C48 C 0.7386(4) 0.2901(3) -0.0872(3) 0.0323(11) Uani 1 2 d .
C49 C 0.7931(4) 0.2500(3) -0.1400(2) 0.0297(10) Uani 1 2 d .
C50 C 0.8962(4) 0.2292(2) -0.1193(2) 0.0236(9) Uani 1 2 d .
C51 C 1.1043(3) 0.1509(3) -0.0781(2) 0.0234(9) Uani 1 2 d .
C52 C 1.1096(3) 0.0793(3) -0.0578(2) 0.0242(9) Uani 1 2 d .
C53 C 1.1203(4) 0.0042(3) -0.1067(2) 0.0295(10) Uani 1 2 d .
C54 C 1.1241(4) -0.0027(3) -0.1789(2) 0.0296(10) Uani 1 2 d .
C55 C 1.1208(4) 0.0665(3) -0.2013(2) 0.0308(10) Uani 1 2 d .
C56 C 1.1126(4) 0.1410(3) -0.1517(2) 0.0295(10) Uani 1 2 d .
C57 C 0.5039(4) 0.3466(3) 0.6668(2) 0.0263(10) Uani 1 2 d .
C58 C 0.5012(3) 0.4295(3) 0.6701(2) 0.0251(9) Uani 1 2 d .
C59 C 0.5113(4) 0.4942(3) 0.7362(3) 0.0324(11) Uani 1 2 d .
C60 C 0.5253(4) 0.4787(3) 0.8024(3) 0.0392(12) Uani 1 2 d .
C61 C 0.5265(4) 0.3979(3) 0.8011(3) 0.0434(13) Uani 1 2 d .
C62 C 0.5153(4) 0.3342(3) 0.7354(2) 0.0314(10) Uani 1 2 d .
C63 C 0.4073(3) 0.1816(3) 0.5826(2) 0.0233(9) Uani 1 2 d .
C64 C 0.3159(4) 0.1781(3) 0.6194(3) 0.0331(11) Uani 1 2 d .
C65 C 0.2404(4) 0.1027(3) 0.6142(3) 0.0438(13) Uani 1 2 d .
C66 C 0.2530(4) 0.0271(3) 0.5695(3) 0.0404(12) Uani 1 2 d .
C67 C 0.3393(4) 0.0269(3) 0.5305(2) 0.0313(10) Uani 1 2 d .
C68 C 0.4140(4) 0.1027(3) 0.5373(2) 0.0257(9) Uani 1 2 d .
C69 C 0.4510(4) 0.2995(3) 0.5184(2) 0.0237(9) Uani 1 2 d .
C70 C 0.3373(4) 0.2696(3) 0.4759(2) 0.0284(10) Uani 1 2 d .
C71 C 0.2966(4) 0.3001(3) 0.4205(2) 0.0333(11) Uani 1 2 d .
C72 C 0.3692(4) 0.3608(3) 0.4038(2) 0.0347(11) Uani 1 2 d .
C73 C 0.4827(4) 0.3917(3) 0.4437(3) 0.0345(11) Uani 1 2 d .
C74 C 0.5219(4) 0.3620(3) 0.4992(2) 0.0305(10) Uani 1 2 d .
C75 C 0.6270(4) 0.2498(2) 0.5866(2) 0.0243(9) Uani 1 2 d .
C76 C 0.6967(3) 0.2437(3) 0.6488(2) 0.0263(9) Uani 1 2 d .
C77 C 0.7996(4) 0.2178(3) 0.6480(2) 0.0291(10) Uani 1 2 d .
C78 C 0.8377(4) 0.1971(3) 0.5820(2) 0.0295(10) Uani 1 2 d .
C79 C 0.7741(4) 0.2045(3) 0.5200(3) 0.0318(10) Uani 1 2 d .
C80 C 0.6698(4) 0.2296(3) 0.5220(2) 0.0309(10) Uani 1 2 d .
C81 C 0.0643(7) 0.0720(7) 0.4536(6) 0.163(5) Uani 1 2 d .
C82 C 0.0354(6) 0.1153(5) 0.4026(4) 0.084(2) Uani 1 2 d .
B1 B 1.0873(4) 0.2382(3) -0.0218(3) 0.0252(11) Uani 1 2 d .
B2 B 0.4972(4) 0.2708(3) 0.5888(3) 0.0239(10) Uani 1 2 d .
H1N H 1.03685 0.63682 0.26122 0.0408 Uiso 1 2 calc R
H2 H 0.60125 0.38006 0.15509 0.0287 Uiso 1 2 calc R
H2N H 0.72713 0.53696 0.28468 0.0433 Uiso 1 2 calc R
H3 H 0.46582 0.25728 0.13273 0.0303 Uiso 1 2 calc R
H3N H 1.08902 0.63786 0.39068 0.0383 Uiso 1 2 calc R
H4N H 1.09985 0.40524 0.27999 0.0435 Uiso 1 2 calc R
H5 H 0.72355 0.13795 0.16519 0.0254 Uiso 1 2 calc R
H5N H 0.29311 -0.11113 0.10535 0.0276 Uiso 1 2 calc R
H6 H 0.8608 0.2618 0.18872 0.0299 Uiso 1 2 calc R
H6N H 0.29358 0.12778 0.2056 0.0356 Uiso 1 2 calc R
H7N H 0.34528 -0.09839 0.23473 0.0325 Uiso 1 2 calc R
H8 H 0.66933 0.39199 0.32601 0.0372 Uiso 1 2 calc R
H8N H 0.6555 -0.01438 0.20071 0.0308 Uiso 1 2 calc R
H9 H 0.53261 0.26868 0.30255 0.0346 Uiso 1 2 calc R
H11 H 0.79022 0.14716 0.32816 0.0363 Uiso 1 2 calc R
H12 H 0.92774 0.26948 0.3502 0.0385 Uiso 1 2 calc R
H13A H 0.80835 0.5633 0.17253 0.0515 Uiso 1 2 calc R
H13B H 0.88224 0.65792 0.18838 0.0515 Uiso 1 2 calc R
H14A H 0.88139 0.69205 0.31465 0.0560 Uiso 1 2 calc R
H14B H 0.7502 0.65732 0.26727 0.0560 Uiso 1 2 calc R
H15A H 0.75567 0.55762 0.40477 0.0564 Uiso 1 2 calc R
H15B H 0.73825 0.64432 0.39445 0.0564 Uiso 1 2 calc R
H16A H 0.94377 0.70026 0.43074 0.0493 Uiso 1 2 calc R
H16B H 0.88716 0.68066 0.49507 0.0493 Uiso 1 2 calc R
H17A H 1.05132 0.63545 0.50587 0.0518 Uiso 1 2 calc R
H17B H 0.95243 0.54958 0.46431 0.0518 Uiso 1 2 calc R
H18A H 1.11133 0.48628 0.41967 0.0490 Uiso 1 2 calc R
H18B H 1.20602 0.57561 0.45524 0.0490 Uiso 1 2 calc R
H19A H 1.22965 0.57307 0.33436 0.0534 Uiso 1 2 calc R
H19B H 1.26106 0.4923 0.35089 0.0534 Uiso 1 2 calc R
H20A H 1.09612 0.41014 0.16719 0.0582 Uiso 1 2 calc R
H20B H 1.22665 0.45409 0.21291 0.0582 Uiso 1 2 calc R
H21A H 1.18104 0.53209 0.14188 0.0560 Uiso 1 2 calc R
H21B H 1.18945 0.58741 0.22542 0.0560 Uiso 1 2 calc R
H22A H 1.03038 0.59179 0.13382 0.0473 Uiso 1 2 calc R
H22B H 0.96991 0.49765 0.12894 0.0473 Uiso 1 2 calc R
H23A H 0.16563 -0.05505 0.04326 0.0350 Uiso 1 2 calc R
H23B H 0.2599 0.03406 0.06903 0.0350 Uiso 1 2 calc R
H24A H 0.12449 0.03946 0.14664 0.0412 Uiso 1 2 calc R
H24B H 0.15864 -0.03795 0.16829 0.0412 Uiso 1 2 calc R
H25A H 0.18336 0.10051 0.28786 0.0514 Uiso 1 2 calc R
H25B H 0.31884 0.139 0.32415 0.0514 Uiso 1 2 calc R
H26A H 0.20507 -0.03559 0.28414 0.0572 Uiso 1 2 calc R
H26B H 0.23425 0.02943 0.36644 0.0572 Uiso 1 2 calc R
H27A H 0.43927 0.0458 0.36343 0.0463 Uiso 1 2 calc R
H27B H 0.37345 -0.04417 0.36529 0.0463 Uiso 1 2 calc R
H28A H 0.50047 -0.12433 0.30267 0.0389 Uiso 1 2 calc R
H28B H 0.58091 -0.03331 0.31298 0.0389 Uiso 1 2 calc R
H29A H 0.61751 -0.14016 0.21417 0.0391 Uiso 1 2 calc R
H29B H 0.48374 -0.16363 0.17212 0.0391 Uiso 1 2 calc R
H30A H 0.63716 -0.12026 0.08945 0.0401 Uiso 1 2 calc R
H30B H 0.61803 -0.03403 0.07896 0.0401 Uiso 1 2 calc R
H31A H 0.48348 -0.15673 -0.00864 0.0372 Uiso 1 2 calc R
H31B H 0.43231 -0.17657 0.0574 0.0372 Uiso 1 2 calc R
H32A H 0.41754 -0.02712 0.0235 0.0339 Uiso 1 2 calc R
H32B H 0.3178 -0.11313 -0.01412 0.0339 Uiso 1 2 calc R
H34 H 1.08005 0.40601 0.00518 0.0463 Uiso 1 2 calc R
H35 H 1.20892 0.52585 0.00535 0.0669 Uiso 1 2 calc R
H36 H 1.38761 0.51661 -0.02534 0.0812 Uiso 1 2 calc R
H37 H 1.43192 0.38665 -0.05911 0.0767 Uiso 1 2 calc R
H38 H 1.30467 0.26715 -0.05788 0.0560 Uiso 1 2 calc R
H40 H 1.28726 0.30705 0.09129 0.0360 Uiso 1 2 calc R
H41 H 1.33251 0.3097 0.21252 0.0382 Uiso 1 2 calc R
H42 H 1.1916 0.24713 0.26421 0.0347 Uiso 1 2 calc R
H43 H 1.00653 0.17554 0.18975 0.0342 Uiso 1 2 calc R
H44 H 0.9618 0.17158 0.06797 0.0316 Uiso 1 2 calc R
H46 H 0.92569 0.30195 0.05772 0.0336 Uiso 1 2 calc R
H47 H 0.75246 0.33416 0.02427 0.0394 Uiso 1 2 calc R
H48 H 0.6684 0.30509 -0.10102 0.0388 Uiso 1 2 calc R
H49 H 0.75959 0.23649 -0.19095 0.0356 Uiso 1 2 calc R
H50 H 0.93045 0.20055 -0.15709 0.0284 Uiso 1 2 calc R
H52 H 1.10565 0.08189 -0.00856 0.0291 Uiso 1 2 calc R
H53 H 1.12495 -0.04246 -0.0901 0.0354 Uiso 1 2 calc R
H54 H 1.12897 -0.05441 -0.21266 0.0355 Uiso 1 2 calc R
H55 H 1.12422 0.06303 -0.25075 0.0370 Uiso 1 2 calc R
H56 H 1.11244 0.18814 -0.16823 0.0354 Uiso 1 2 calc R
H58 H 0.49195 0.44212 0.62533 0.0301 Uiso 1 2 calc R
H59 H 0.50849 0.5492 0.73547 0.0389 Uiso 1 2 calc R
H60 H 0.53401 0.52268 0.84771 0.0470 Uiso 1 2 calc R
H61 H 0.53507 0.38582 0.84617 0.0521 Uiso 1 2 calc R
H62 H 0.5154 0.27904 0.73685 0.0376 Uiso 1 2 calc R
H64 H 0.30477 0.22968 0.64963 0.0397 Uiso 1 2 calc R
H65 H 0.18059 0.10342 0.6412 0.0526 Uiso 1 2 calc R
H66 H 0.20201 -0.02462 0.56562 0.0485 Uiso 1 2 calc R
H67 H 0.34795 -0.02497 0.49905 0.0376 Uiso 1 2 calc R
H68 H 0.47306 0.10109 0.50978 0.0308 Uiso 1 2 calc R
H70 H 0.28546 0.2264 0.48526 0.0341 Uiso 1 2 calc R
H71 H 0.21793 0.2787 0.39408 0.0400 Uiso 1 2 calc R
H72 H 0.34192 0.38128 0.36553 0.0417 Uiso 1 2 calc R
H73 H 0.53423 0.43374 0.43272 0.0414 Uiso 1 2 calc R
H74 H 0.60045 0.38472 0.52585 0.0366 Uiso 1 2 calc R
H76 H 0.67215 0.25812 0.6942 0.0315 Uiso 1 2 calc R
H77 H 0.84316 0.21419 0.69169 0.0349 Uiso 1 2 calc R
H78 H 0.90689 0.17804 0.57988 0.0354 Uiso 1 2 calc R
H79 H 0.80111 0.19243 0.47529 0.0382 Uiso 1 2 calc R
H80 H 0.62682 0.23305 0.47816 0.0371 Uiso 1 2 calc R
H81A H 0.14503 0.09728 0.48104 0.1958 Uiso 1 2 calc R
H81B H 0.05498 0.01212 0.42624 0.1958 Uiso 1 2 calc R
H81C H 0.01245 0.0772 0.48836 0.1958 Uiso 1 2 calc R

loop_
_atom_site_aniso_label
_atom_site_aniso_U_11
_atom_site_aniso_U_22
_atom_site_aniso_U_33
_atom_site_aniso_U_12
_atom_site_aniso_U_13
_atom_site_aniso_U_23
Mn1 0.0203(3) 0.0199(3) 0.0247(4) 0.0001(3) 0.0028(3) 0.0049(3)
Mn2 0.0227(3) 0.0193(3) 0.0181(3) 0.0005(3) 0.0022(3) 0.0044(3)
O1 0.0352(18) 0.0253(16) 0.0238(16) -0.0068(14) 0.0060(14) 0.0054(13)
O2 0.047(2) 0.0326(17) 0.0224(17) -0.0169(15) -0.0060(14) 0.0097(14)
O3 0.0334(17) 0.0252(15) 0.0218(16) -0.0077(13) 0.0008(13) 0.0075(13)
O4 0.0443(19) 0.0279(16) 0.0198(16) -0.0136(14) -0.0014(14) 0.0057(13)
N1 0.043(2) 0.0239(19) 0.029(2) 0.0029(18) 0.0087(18) 0.0035(17)
N2 0.022(2) 0.037(2) 0.036(2) 0.0045(17) 0.0033(17) -0.0039(18)
N3 0.029(2) 0.028(2) 0.030(2) -0.0019(17) -0.0016(17) 0.0063(17)
N4 0.024(2) 0.0219(19) 0.053(3) 0.0057(16) 0.0055(19) 0.0002(18)
N5 0.0193(18) 0.0229(18) 0.0245(19) 0.0021(15) 0.0027(15) 0.0075(15)
N6 0.034(2) 0.0238(19) 0.033(2) 0.0098(16) 0.0080(17) 0.0088(16)
N7 0.033(2) 0.0225(18) 0.0244(19) 0.0055(16) 0.0068(16) 0.0055(15)
N8 0.0213(18) 0.0270(19) 0.026(2) 0.0035(15) 0.0041(15) 0.0063(16)
N9 0.093(5) 0.130(6) 0.109(6) 0.049(5) -0.005(4) 0.028(5)
C1 0.031(2) 0.024(2) 0.0103(19) 0.0015(19) 0.0077(17) 0.0030(17)
C2 0.031(2) 0.020(2) 0.020(2) 0.0082(19) 0.0042(18) 0.0045(17)
C3 0.023(2) 0.031(2) 0.021(2) 0.0068(19) 0.0038(18) 0.0069(19)
C4 0.030(2) 0.022(2) 0.013(2) -0.0027(19) 0.0021(17) 0.0037(17)
C5 0.032(2) 0.019(2) 0.0095(19) 0.0079(18) 0.0017(17) 0.0012(16)
C6 0.027(2) 0.030(2) 0.017(2) 0.0074(19) 0.0068(18) 0.0068(18)
C7 0.035(3) 0.026(2) 0.014(2) -0.011(2) -0.0017(18) 0.0025(18)
C8 0.046(3) 0.022(2) 0.020(2) 0.004(2) 0.010(2) 0.0008(18)
C9 0.029(2) 0.029(2) 0.021(2) -0.0029(19) 0.0060(19) 0.0025(19)
C10 0.040(3) 0.027(2) 0.014(2) -0.005(2) 0.0027(19) 0.0020(18)
C11 0.038(3) 0.025(2) 0.020(2) 0.001(2) -0.003(2) 0.0051(19)
C12 0.031(3) 0.035(3) 0.021(2) -0.002(2) -0.0039(19) 0.009(2)
C13 0.057(3) 0.035(3) 0.034(3) 0.018(3) -0.003(2) 0.011(2)
C14 0.050(3) 0.042(3) 0.050(3) 0.025(3) 0.008(3) 0.011(3)
C15 0.031(3) 0.053(3) 0.044(3) 0.008(2) 0.011(2) -0.003(3)
C16 0.030(3) 0.046(3) 0.034(3) 0.005(2) 0.010(2) -0.005(2)
C17 0.041(3) 0.047(3) 0.023(3) -0.008(2) 0.002(2) 0.000(2)
C18 0.029(3) 0.039(3) 0.050(3) 0.001(2) -0.004(2) 0.021(2)
C19 0.024(3) 0.033(3) 0.070(4) 0.008(2) 0.000(2) 0.014(3)
C20 0.036(3) 0.042(3) 0.057(4) 0.007(2) 0.014(3) 0.000(3)
C21 0.041(3) 0.046(3) 0.043(3) 0.001(2) 0.021(3) 0.001(2)
C22 0.051(3) 0.031(3) 0.028(3) -0.003(2) 0.011(2) 0.007(2)
C23 0.023(2) 0.029(2) 0.031(3) 0.0046(19) 0.0004(19) 0.007(2)
C24 0.022(2) 0.030(2) 0.050(3) 0.008(2) 0.008(2) 0.010(2)
C25 0.059(3) 0.043(3) 0.036(3) 0.028(3) 0.025(3) 0.010(2)
C26 0.064(4) 0.047(3) 0.046(3) 0.025(3) 0.032(3) 0.020(3)
C27 0.059(3) 0.041(3) 0.019(2) 0.011(2) 0.013(2) 0.014(2)
C28 0.047(3) 0.032(2) 0.021(2) 0.012(2) 0.005(2) 0.012(2)
C29 0.037(3) 0.033(2) 0.029(3) 0.010(2) 0.004(2) 0.013(2)
C30 0.031(3) 0.041(3) 0.030(3) 0.013(2) 0.011(2) 0.009(2)
C31 0.039(3) 0.033(2) 0.018(2) 0.009(2) 0.009(2) 0.0024(19)
C32 0.033(2) 0.032(2) 0.015(2) 0.003(2) 0.0009(18) 0.0052(18)
C33 0.028(2) 0.033(2) 0.019(2) -0.006(2) -0.0014(18) 0.0088(19)
C34 0.051(3) 0.033(3) 0.022(2) -0.007(2) 0.001(2) 0.009(2)
C35 0.082(4) 0.032(3) 0.032(3) -0.022(3) -0.003(3) 0.010(2)
C36 0.081(5) 0.058(4) 0.034(3) -0.044(3) -0.007(3) 0.019(3)
C37 0.044(3) 0.081(5) 0.046(4) -0.028(3) 0.010(3) 0.017(3)
C38 0.036(3) 0.051(3) 0.041(3) -0.008(2) 0.009(2) 0.010(3)
C39 0.021(2) 0.019(2) 0.022(2) 0.0057(17) 0.0007(17) 0.0043(17)
C40 0.023(2) 0.034(2) 0.030(3) 0.006(2) 0.0049(19) 0.008(2)
C41 0.027(2) 0.037(3) 0.024(2) 0.005(2) -0.0032(19) 0.005(2)
C42 0.040(3) 0.026(2) 0.020(2) 0.009(2) -0.0006(19) 0.0084(18)
C43 0.036(3) 0.025(2) 0.027(2) 0.006(2) 0.009(2) 0.0109(19)
C44 0.026(2) 0.028(2) 0.023(2) 0.0036(19) 0.0012(18) 0.0090(19)
C45 0.030(2) 0.018(2) 0.024(2) -0.0013(18) 0.0020(19) 0.0091(18)
C46 0.029(2) 0.027(2) 0.027(2) 0.008(2) 0.0040(19) 0.0084(19)
C47 0.034(3) 0.030(2) 0.036(3) 0.009(2) 0.011(2) 0.010(2)
C48 0.031(2) 0.027(2) 0.036(3) 0.006(2) -0.004(2) 0.013(2)
C49 0.034(3) 0.024(2) 0.024(2) -0.000(2) -0.002(2) 0.0068(19)
C50 0.027(2) 0.017(2) 0.024(2) -0.0003(18) 0.0045(18) 0.0062(18)
C51 0.018(2) 0.024(2) 0.025(2) 0.0002(17) 0.0042(17) 0.0063(18)
C52 0.021(2) 0.029(2) 0.024(2) 0.0038(18) 0.0090(18) 0.0083(19)
C53 0.025(2) 0.030(2) 0.034(3) 0.0049(19) 0.006(2) 0.012(2)
C54 0.022(2) 0.032(2) 0.033(3) 0.0088(19) 0.0107(19) 0.004(2)
C55 0.027(2) 0.040(3) 0.024(2) 0.007(2) 0.0101(19) 0.008(2)
C56 0.029(2) 0.033(2) 0.028(2) 0.007(2) 0.007(2) 0.011(2)
C57 0.022(2) 0.030(2) 0.026(2) 0.0103(19) 0.0038(18) 0.0069(19)
C58 0.018(2) 0.030(2) 0.028(2) 0.0056(18) 0.0046(18) 0.0093(19)
C59 0.026(2) 0.030(2) 0.034(3) 0.007(2) 0.005(2) 0.001(2)
C60 0.036(3) 0.046(3) 0.028(3) 0.022(2) 0.005(2) -0.005(2)
C61 0.054(3) 0.061(3) 0.024(3) 0.033(3) 0.011(2) 0.014(2)
C62 0.041(3) 0.040(3) 0.024(2) 0.024(2) 0.013(2) 0.015(2)
C63 0.021(2) 0.029(2) 0.020(2) 0.0063(18) 0.0022(17) 0.0088(18)
C64 0.037(3) 0.026(2) 0.041(3) 0.012(2) 0.016(2) 0.013(2)
C65 0.032(3) 0.042(3) 0.061(4) 0.008(2) 0.023(3) 0.017(3)
C66 0.030(3) 0.033(3) 0.052(3) -0.002(2) 0.005(2) 0.014(2)
C67 0.033(3) 0.027(2) 0.030(3) 0.005(2) 0.003(2) 0.007(2)
C68 0.027(2) 0.029(2) 0.018(2) 0.0037(19) 0.0029(18) 0.0065(18)
C69 0.030(2) 0.024(2) 0.014(2) 0.0086(19) 0.0056(18) 0.0017(17)
C70 0.034(2) 0.025(2) 0.024(2) 0.006(2) 0.0041(19) 0.0063(19)
C71 0.038(3) 0.037(3) 0.022(2) 0.015(2) 0.005(2) 0.003(2)
C72 0.053(3) 0.037(3) 0.022(2) 0.025(2) 0.009(2) 0.014(2)
C73 0.050(3) 0.029(2) 0.035(3) 0.017(2) 0.018(2) 0.018(2)
C74 0.037(3) 0.028(2) 0.028(2) 0.008(2) 0.009(2) 0.012(2)
C75 0.029(2) 0.016(2) 0.023(2) -0.0003(18) 0.0016(18) 0.0056(17)
C76 0.024(2) 0.030(2) 0.025(2) 0.0049(19) 0.0065(18) 0.0089(19)
C77 0.026(2) 0.029(2) 0.028(2) 0.0029(19) -0.0001(19) 0.009(2)
C78 0.026(2) 0.023(2) 0.038(3) 0.0042(19) 0.005(2) 0.009(2)
C79 0.037(3) 0.030(2) 0.034(3) 0.010(2) 0.019(2) 0.013(2)
C80 0.036(3) 0.031(2) 0.026(2) 0.008(2) 0.009(2) 0.010(2)
C81 0.070(6) 0.299(14) 0.186(11) 0.028(7) 0.025(6) 0.190(11)
C82 0.049(4) 0.112(6) 0.078(6) 0.018(4) 0.001(4) 0.021(5)
B1 0.027(3) 0.023(2) 0.020(2) -0.001(2) 0.001(2) 0.006(2)
B2 0.023(2) 0.021(2) 0.023(3) 0.003(2) 0.001(2) 0.005(2)

loop_
_atom_type_symbol
_atom_type_description
_atom_type_scat_dispersion_real
_atom_type_scat_dispersion_imag
_atom_type_scat_source
C C 0.0033 0.0016
;
International Tables for Crystallography
(Vol. C, Tables 4.2.6.8 and 6.1.1.4)
;
H H 0.0000 0.0000
;
International Tables for Crystallography
(Vol. C, Table 6.1.1.4)
;
B B 0.0013 0.0007
;
International Tables for Crystallography
(Vol. C, Tables 4.2.6.8 and 6.1.1.4)
;
Mn Mn 0.3368 0.7283
;
International Tables for Crystallography
(Vol. C, Tables 4.2.6.8 and 6.1.1.4)
;
N N 0.0061 0.0033
;
International Tables for Crystallography
(Vol. C, Tables 4.2.6.8 and 6.1.1.4)
;
O O 0.0106 0.0060
;
International Tables for Crystallography
(Vol. C, Tables 4.2.6.8 and 6.1.1.4)
;

loop_
_geom_angle_atom_site_label_1
_geom_angle_atom_site_label_2
_geom_angle_atom_site_label_3
_geom_angle
_geom_angle_publ_flag
O1 Mn1 O2 90.94(11) yes
O1 Mn1 N1 89.87(12) yes
O1 Mn1 N2 94.35(12) yes
O1 Mn1 N3 176.09(14) yes
O1 Mn1 N4 101.12(12) yes
O2 Mn1 N1 178.40(13) yes
O2 Mn1 N2 100.36(15) yes
O2 Mn1 N3 85.21(13) yes
O2 Mn1 N4 94.12(15) yes
N1 Mn1 N2 78.20(15) yes
N1 Mn1 N3 94.00(13) yes
N1 Mn1 N4 87.08(16) yes
N2 Mn1 N3 86.98(13) yes
N2 Mn1 N4 158.60(12) yes
N3 Mn1 N4 78.56(13) yes
O3 Mn2 O4 90.87(11) yes
O3 Mn2 N5 89.83(12) yes
O3 Mn2 N6 96.19(14) yes
O3 Mn2 N7 177.18(12) yes
O3 Mn2 N8 99.51(13) yes
O4 Mn2 N5 178.83(13) yes
O4 Mn2 N6 100.17(12) yes
O4 Mn2 N7 87.22(12) yes
O4 Mn2 N8 94.16(12) yes
N5 Mn2 N6 78.83(12) yes
N5 Mn2 N7 92.11(12) yes
N5 Mn2 N8 86.64(12) yes
N6 Mn2 N7 86.19(15) yes
N6 Mn2 N8 158.53(12) yes
N7 Mn2 N8 78.58(14) yes
Mn1 O1 C1 133.6(3) yes
Mn1 O2 C7 135.2(3) yes
Mn2 O3 C4 135.0(3) yes
Mn2 O4 C10 134.1(3) yes
Mn1 N1 C13 104.7(3) yes
Mn1 N1 C22 114.2(3) yes
C13 N1 C22 114.2(4) yes
Mn1 N2 C14 109.2(3) yes
Mn1 N2 C15 117.3(3) yes
C14 N2 C15 114.0(4) yes
Mn1 N3 C17 113.8(2) yes
Mn1 N3 C18 103.6(2) yes
C17 N3 C18 112.6(4) yes
Mn1 N4 C19 108.3(3) yes
Mn1 N4 C20 117.9(3) yes
C19 N4 C20 112.1(4) yes
Mn2 N5 C23 104.0(2) yes
Mn2 N5 C32 112.4(2) yes
C23 N5 C32 112.8(4) yes
Mn2 N6 C24 108.8(3) yes
Mn2 N6 C25 117.4(3) yes
C24 N6 C25 113.6(4) yes
Mn2 N7 C27 113.8(3) yes
Mn2 N7 C28 105.1(3) yes
C27 N7 C28 112.2(3) yes
Mn2 N8 C29 108.2(3) yes
Mn2 N8 C30 116.0(3) yes
C29 N8 C30 113.7(3) yes
O1 C1 C2 120.6(4) yes
O1 C1 C6 121.8(4) yes
C2 C1 C6 117.5(3) yes
C1 C2 C3 120.8(4) yes
C2 C3 C4 122.1(4) yes
O3 C4 C3 121.1(4) yes
O3 C4 C5 122.3(4) yes
C3 C4 C5 116.4(4) yes
C4 C5 C6 121.8(4) yes
C1 C6 C5 121.1(4) yes
O2 C7 C8 122.6(4) yes
O2 C7 C12 120.2(4) yes
C8 C7 C12 117.1(4) yes
C7 C8 C9 121.3(4) yes
C8 C9 C10 122.0(4) yes
O4 C10 C9 122.8(4) yes
O4 C10 C11 120.6(4) yes
C9 C10 C11 116.6(4) yes
C10 C11 C12 121.8(4) yes
C7 C12 C11 120.9(4) yes
N1 C13 C14 109.7(4) yes
N2 C14 C13 111.2(4) yes
N2 C15 C16 114.0(4) yes
C15 C16 C17 117.0(4) yes
N3 C17 C16 111.5(4) yes
N3 C18 C19 107.7(4) yes
N4 C19 C18 110.7(4) yes
N4 C20 C21 115.2(4) yes
C20 C21 C22 117.2(4) yes
N1 C22 C21 111.3(4) yes
N5 C23 C24 109.3(4) yes
N6 C24 C23 109.9(3) yes
N6 C25 C26 114.9(4) yes
C25 C26 C27 116.6(5) yes
N7 C27 C26 111.6(4) yes
N7 C28 C29 108.9(4) yes
N8 C29 C28 109.3(4) yes
N8 C30 C31 114.4(4) yes
C30 C31 C32 117.0(3) yes
N5 C32 C31 112.2(4) yes
C34 C33 C38 114.7(4) yes
C34 C33 B1 122.3(4) yes
C38 C33 B1 122.7(4) yes
C33 C34 C35 123.2(5) yes
C34 C35 C36 119.7(5) yes
C35 C36 C37 119.2(6) yes
C36 C37 C38 120.7(6) yes
C33 C38 C37 122.5(5) yes
C40 C39 C44 114.7(4) yes
C40 C39 B1 122.0(4) yes
C44 C39 B1 123.3(3) yes
C39 C40 C41 122.8(4) yes
C40 C41 C42 120.5(4) yes
C41 C42 C43 118.6(4) yes
C42 C43 C44 120.3(4) yes
C39 C44 C43 123.0(3) yes
C46 C45 C50 114.2(4) yes
C46 C45 B1 123.3(3) yes
C50 C45 B1 121.9(4) yes
C45 C46 C47 123.3(4) yes
C46 C47 C48 120.6(4) yes
C47 C48 C49 118.1(4) yes
C48 C49 C50 120.6(4) yes
C45 C50 C49 123.2(4) yes
C52 C51 C56 114.2(4) yes
C52 C51 B1 123.1(4) yes
C56 C51 B1 122.7(4) yes
C51 C52 C53 122.8(4) yes
C52 C53 C54 120.4(5) yes
C53 C54 C55 119.0(4) yes
C54 C55 C56 119.9(4) yes
C51 C56 C55 123.7(5) yes
C58 C57 C62 114.0(4) yes
C58 C57 B2 123.0(4) yes
C62 C57 B2 123.0(4) yes
C57 C58 C59 123.1(4) yes
C58 C59 C60 120.3(5) yes
C59 C60 C61 118.3(4) yes
C60 C61 C62 121.0(5) yes
C57 C62 C61 123.3(5) yes
C64 C63 C68 114.2(4) yes
C64 C63 B2 123.5(4) yes
C68 C63 B2 122.3(4) yes
C63 C64 C65 123.3(4) yes
C64 C65 C66 119.5(5) yes
C65 C66 C67 119.8(4) yes
C66 C67 C68 119.5(4) yes
C63 C68 C67 123.7(4) yes
C70 C69 C74 114.2(4) yes
C70 C69 B2 123.8(4) yes
C74 C69 B2 121.8(3) yes
C69 C70 C71 123.0(4) yes
C70 C71 C72 120.5(4) yes
C71 C72 C73 118.7(5) yes
C72 C73 C74 120.5(5) yes
C69 C74 C73 123.1(4) yes
C76 C75 C80 114.9(4) yes
C76 C75 B2 121.7(4) yes
C80 C75 B2 123.1(4) yes
C75 C76 C77 124.1(4) yes
C76 C77 C78 118.8(4) yes
C77 C78 C79 119.3(4) yes
C78 C79 C80 120.6(5) yes
C75 C80 C79 122.2(4) yes
N9 C82 C81 177.9(9) yes
C33 B1 C39 107.7(3) yes
C33 B1 C45 106.1(4) yes
C33 B1 C51 110.7(4) yes
C39 B1 C45 111.2(4) yes
C39 B1 C51 110.6(4) yes
C45 B1 C51 110.6(3) yes
C57 B2 C63 111.0(4) yes
C57 B2 C69 109.4(4) yes
C57 B2 C75 110.3(3) yes
C63 B2 C69 108.7(3) yes
C63 B2 C75 106.1(4) yes
C69 B2 C75 111.2(4) yes
Mn1 N1 H1N 107.808 no
C13 N1 H1N 107.804 no
C22 N1 H1N 107.801 no
Mn1 N2 H2N 105.052 no
C14 N2 H2N 105.055 no
C15 N2 H2N 105.044 no
Mn1 N3 H3N 108.883 no
C17 N3 H3N 108.882 no
C18 N3 H3N 108.885 no
Mn1 N4 H4N 105.870 no
C19 N4 H4N 105.872 no
C20 N4 H4N 105.875 no
Mn2 N5 H5N 109.163 no
C23 N5 H5N 109.163 no
C32 N5 H5N 109.173 no
Mn2 N6 H6N 105.334 no
C24 N6 H6N 105.339 no
C25 N6 H6N 105.334 no
Mn2 N7 H7N 108.506 no
C27 N7 H7N 108.505 no
C28 N7 H7N 108.499 no
Mn2 N8 H8N 106.054 no
C29 N8 H8N 106.074 no
C30 N8 H8N 106.070 no
C1 C2 H2 119.602 no
C3 C2 H2 119.612 no
C2 C3 H3 118.966 no
C4 C3 H3 118.962 no
C4 C5 H5 119.115 no
C6 C5 H5 119.111 no
C1 C6 H6 119.433 no
C5 C6 H6 119.426 no
C7 C8 H8 119.339 no
C9 C8 H8 119.335 no
C8 C9 H9 119.006 no
C10 C9 H9 118.985 no
C10 C11 H11 119.089 no
C12 C11 H11 119.089 no
C7 C12 H12 119.543 no
C11 C12 H12 119.559 no
N1 C13 H13A 109.724 no
N1 C13 H13B 109.722 no
C14 C13 H13A 109.718 no
C14 C13 H13B 109.721 no
H13A C13 H13B 108.202 no
N2 C14 H14A 109.376 no
N2 C14 H14B 109.380 no
C13 C14 H14A 109.383 no
C13 C14 H14B 109.392 no
H14A C14 H14B 108.003 no
N2 C15 H15A 108.740 no
N2 C15 H15B 108.733 no
C16 C15 H15A 108.743 no
C16 C15 H15B 108.741 no
H15A C15 H15B 107.651 no
C15 C16 H16A 108.036 no
C15 C16 H16B 108.035 no
C17 C16 H16A 108.036 no
C17 C16 H16B 108.043 no
H16A C16 H16B 107.265 no
N3 C17 H17A 109.323 no
N3 C17 H17B 109.315 no
C16 C17 H17A 109.315 no
C16 C17 H17B 109.319 no
H17A C17 H17B 107.965 no
N3 C18 H18A 110.173 no
N3 C18 H18B 110.170 no
C19 C18 H18A 110.169 no
C19 C18 H18B 110.165 no
H18A C18 H18B 108.466 no
N4 C19 H19A 109.511 no
N4 C19 H19B 109.506 no
C18 C19 H19A 109.514 no
C18 C19 H19B 109.507 no
H19A C19 H19B 108.068 no
N4 C20 H20A 108.466 no
N4 C20 H20B 108.456 no
C21 C20 H20A 108.463 no
C21 C20 H20B 108.462 no
H20A C20 H20B 107.494 no
C20 C21 H21A 107.991 no
C20 C21 H21B 107.998 no
C22 C21 H21A 107.992 no
C22 C21 H21B 107.983 no
H21A C21 H21B 107.240 no
N1 C22 H22A 109.383 no
N1 C22 H22B 109.385 no
C21 C22 H22A 109.378 no
C21 C22 H22B 109.365 no
H22A C22 H22B 107.998 no
N5 C23 H23A 109.811 no
N5 C23 H23B 109.809 no
C24 C23 H23A 109.804 no
C24 C23 H23B 109.809 no
H23A C23 H23B 108.262 no
N6 C24 H24A 109.685 no
N6 C24 H24B 109.690 no
C23 C24 H24A 109.692 no
C23 C24 H24B 109.692 no
H24A C24 H24B 108.185 no
N6 C25 H25A 108.536 no
N6 C25 H25B 108.539 no
C26 C25 H25A 108.550 no
C26 C25 H25B 108.551 no
H25A C25 H25B 107.540 no
C25 C26 H26A 108.146 no
C25 C26 H26B 108.152 no
C27 C26 H26A 108.151 no
C27 C26 H26B 108.155 no
H26A C26 H26B 107.334 no
N7 C27 H27A 109.301 no
N7 C27 H27B 109.301 no
C26 C27 H27A 109.294 no
C26 C27 H27B 109.298 no
H27A C27 H27B 107.954 no
N7 C28 H28A 109.899 no
N7 C28 H28B 109.897 no
C29 C28 H28A 109.904 no
C29 C28 H28B 109.905 no
H28A C28 H28B 108.311 no
N8 C29 H29A 109.815 no
N8 C29 H29B 109.817 no
C28 C29 H29A 109.826 no
C28 C29 H29B 109.826 no
H29A C29 H29B 108.259 no
N8 C30 H30A 108.669 no
N8 C30 H30B 108.671 no
C31 C30 H30A 108.677 no
C31 C30 H30B 108.673 no
H30A C30 H30B 107.597 no
C30 C31 H31A 108.041 no
C30 C31 H31B 108.033 no
C32 C31 H31A 108.044 no
C32 C31 H31B 108.047 no
H31A C31 H31B 107.279 no
N5 C32 H32A 109.172 no
N5 C32 H32B 109.173 no
C31 C32 H32A 109.179 no
C31 C32 H32B 109.163 no
H32A C32 H32B 107.891 no
C33 C34 H34 118.413 no
C35 C34 H34 118.410 no
C34 C35 H35 120.161 no
C36 C35 H35 120.152 no
C35 C36 H36 120.411 no
C37 C36 H36 120.401 no
C36 C37 H37 119.627 no
C38 C37 H37 119.627 no
C33 C38 H38 118.746 no
C37 C38 H38 118.750 no
C39 C40 H40 118.604 no
C41 C40 H40 118.602 no
C40 C41 H41 119.726 no
C42 C41 H41 119.726 no
C41 C42 H42 120.691 no
C43 C42 H42 120.689 no
C42 C43 H43 119.836 no
C44 C43 H43 119.833 no
C39 C44 H44 118.497 no
C43 C44 H44 118.501 no
C45 C46 H46 118.339 no
C47 C46 H46 118.341 no
C46 C47 H47 119.723 no
C48 C47 H47 119.720 no
C47 C48 H48 120.932 no
C49 C48 H48 120.939 no
C48 C49 H49 119.704 no
C50 C49 H49 119.707 no
C45 C50 H50 118.416 no
C49 C50 H50 118.397 no
C51 C52 H52 118.611 no
C53 C52 H52 118.614 no
C52 C53 H53 119.781 no
C54 C53 H53 119.784 no
C53 C54 H54 120.529 no
C55 C54 H54 120.512 no
C54 C55 H55 120.070 no
C56 C55 H55 120.079 no
C51 C56 H56 118.151 no
C55 C56 H56 118.159 no
C57 C58 H58 118.462 no
C59 C58 H58 118.456 no
C58 C59 H59 119.863 no
C60 C59 H59 119.848 no
C59 C60 H60 120.863 no
C61 C60 H60 120.855 no
C60 C61 H61 119.522 no
C62 C61 H61 119.520 no
C57 C62 H62 118.331 no
C61 C62 H62 118.335 no
C63 C64 H64 118.347 no
C65 C64 H64 118.338 no
C64 C65 H65 120.250 no
C66 C65 H65 120.249 no
C65 C66 H66 120.116 no
C67 C66 H66 120.133 no
C66 C67 H67 120.237 no
C68 C67 H67 120.229 no
C63 C68 H68 118.140 no
C67 C68 H68 118.151 no
C69 C70 H70 118.484 no
C71 C70 H70 118.476 no
C70 C71 H71 119.763 no
C72 C71 H71 119.762 no
C71 C72 H72 120.654 no
C73 C72 H72 120.658 no
C72 C73 H73 119.772 no
C74 C73 H73 119.757 no
C69 C74 H74 118.474 no
C73 C74 H74 118.468 no
C75 C76 H76 117.935 no
C77 C76 H76 117.925 no
C76 C77 H77 120.630 no
C78 C77 H77 120.607 no
C77 C78 H78 120.330 no
C79 C78 H78 120.331 no
C78 C79 H79 119.688 no
C80 C79 H79 119.680 no
C75 C80 H80 118.901 no
C79 C80 H80 118.903 no
C82 C81 H81A 109.466 no
C82 C81 H81B 109.463 no
C82 C81 H81C 109.467 no
H81A C81 H81B 109.479 no
H81A C81 H81C 109.474 no
H81B C81 H81C 109.479 no

loop_
_geom_bond_atom_site_label_1
_geom_bond_atom_site_label_2
_geom_bond_distance
_geom_bond_publ_flag
Mn1 O1 2.093(2) yes
Mn1 O2 2.088(4) yes
Mn1 N1 2.265(4) yes
Mn1 N2 2.280(4) yes
Mn1 N3 2.274(3) yes
Mn1 N4 2.273(4) yes
Mn2 O3 2.085(3) yes
Mn2 O4 2.092(2) yes
Mn2 N5 2.274(3) yes
Mn2 N6 2.254(4) yes
Mn2 N7 2.253(4) yes
Mn2 N8 2.271(4) yes
O1 C1 1.287(5) yes
O2 C7 1.290(5) yes
O3 C4 1.285(5) yes
O4 C10 1.285(5) yes
N1 C13 1.485(7) yes
N1 C22 1.462(6) yes
N2 C14 1.463(8) yes
N2 C15 1.492(6) yes
N3 C17 1.469(6) yes
N3 C18 1.489(7) yes
N4 C19 1.472(5) yes
N4 C20 1.484(7) yes
N5 C23 1.482(6) yes
N5 C32 1.471(6) yes
N6 C24 1.490(5) yes
N6 C25 1.486(7) yes
N7 C27 1.480(6) yes
N7 C28 1.476(6) yes
N8 C29 1.481(6) yes
N8 C30 1.492(6) yes
N9 C82 1.170(13) yes
C1 C2 1.439(6) yes
C1 C6 1.415(6) yes
C2 C3 1.347(5) yes
C3 C4 1.438(7) yes
C4 C5 1.420(6) yes
C5 C6 1.368(5) yes
C7 C8 1.424(7) yes
C7 C12 1.442(7) yes
C8 C9 1.361(6) yes
C9 C10 1.420(7) yes
C10 C11 1.440(7) yes
C11 C12 1.355(6) yes
C13 C14 1.505(8) yes
C15 C16 1.521(6) yes
C16 C17 1.521(8) yes
C18 C19 1.524(8) yes
C20 C21 1.497(8) yes
C21 C22 1.515(7) yes
C23 C24 1.509(7) yes
C25 C26 1.521(8) yes
C26 C27 1.525(8) yes
C28 C29 1.515(6) yes
C30 C31 1.521(5) yes
C31 C32 1.515(7) yes
C33 C34 1.395(7) yes
C33 C38 1.396(7) yes
C33 B1 1.639(7) yes
C34 C35 1.388(7) yes
C35 C36 1.374(10) yes
C36 C37 1.360(10) yes
C37 C38 1.387(8) yes
C39 C40 1.409(5) yes
C39 C44 1.401(6) yes
C39 B1 1.643(7) yes
C40 C41 1.390(6) yes
C41 C42 1.380(7) yes
C42 C43 1.384(5) yes
C43 C44 1.393(6) yes
C45 C46 1.406(6) yes
C45 C50 1.406(6) yes
C45 B1 1.671(7) yes
C46 C47 1.378(7) yes
C47 C48 1.392(6) yes
C48 C49 1.380(7) yes
C49 C50 1.385(6) yes
C51 C52 1.400(7) yes
C51 C56 1.408(6) yes
C51 B1 1.638(6) yes
C52 C53 1.394(6) yes
C53 C54 1.378(7) yes
C54 C55 1.380(7) yes
C55 C56 1.382(6) yes
C57 C58 1.406(6) yes
C57 C62 1.398(7) yes
C57 B2 1.656(6) yes
C58 C59 1.394(6) yes
C59 C60 1.377(7) yes
C60 C61 1.375(8) yes
C61 C62 1.380(6) yes
C63 C64 1.398(7) yes
C63 C68 1.400(6) yes
C63 B2 1.652(6) yes
C64 C65 1.393(7) yes
C65 C66 1.377(7) yes
C66 C67 1.372(7) yes
C67 C68 1.385(6) yes
C69 C70 1.398(5) yes
C69 C74 1.409(7) yes
C69 B2 1.635(7) yes
C70 C71 1.388(7) yes
C71 C72 1.371(7) yes
C72 C73 1.379(6) yes
C73 C74 1.378(7) yes
C75 C76 1.403(6) yes
C75 C80 1.400(7) yes
C75 B2 1.667(7) yes
C76 C77 1.390(6) yes
C77 C78 1.394(7) yes
C78 C79 1.378(7) yes
C79 C80 1.400(7) yes
C81 C82 1.438(16) yes
N1 H1N 1.000 no
N2 H2N 1.000 no
N3 H3N 1.000 no
N4 H4N 1.000 no
N5 H5N 1.000 no
N6 H6N 1.000 no
N7 H7N 1.000 no
N8 H8N 1.000 no
C2 H2 0.950 no
C3 H3 0.950 no
C5 H5 0.950 no
C6 H6 0.950 no
C8 H8 0.950 no
C9 H9 0.950 no
C11 H11 0.950 no
C12 H12 0.950 no
C13 H13A 0.990 no
C13 H13B 0.990 no
C14 H14A 0.990 no
C14 H14B 0.990 no
C15 H15A 0.990 no
C15 H15B 0.990 no
C16 H16A 0.990 no
C16 H16B 0.990 no
C17 H17A 0.990 no
C17 H17B 0.990 no
C18 H18A 0.990 no
C18 H18B 0.990 no
C19 H19A 0.990 no
C19 H19B 0.990 no
C20 H20A 0.990 no
C20 H20B 0.990 no
C21 H21A 0.990 no
C21 H21B 0.990 no
C22 H22A 0.990 no
C22 H22B 0.990 no
C23 H23A 0.990 no
C23 H23B 0.990 no
C24 H24A 0.990 no
C24 H24B 0.990 no
C25 H25A 0.990 no
C25 H25B 0.990 no
C26 H26A 0.990 no
C26 H26B 0.990 no
C27 H27A 0.990 no
C27 H27B 0.990 no
C28 H28A 0.990 no
C28 H28B 0.990 no
C29 H29A 0.990 no
C29 H29B 0.990 no
C30 H30A 0.990 no
C30 H30B 0.990 no
C31 H31A 0.990 no
C31 H31B 0.990 no
C32 H32A 0.990 no
C32 H32B 0.990 no
C34 H34 0.950 no
C35 H35 0.950 no
C36 H36 0.950 no
C37 H37 0.950 no
C38 H38 0.950 no
C40 H40 0.950 no
C41 H41 0.950 no
C42 H42 0.950 no
C43 H43 0.950 no
C44 H44 0.950 no
C46 H46 0.950 no
C47 H47 0.950 no
C48 H48 0.950 no
C49 H49 0.950 no
C50 H50 0.950 no
C52 H52 0.950 no
C53 H53 0.950 no
C54 H54 0.950 no
C55 H55 0.950 no
C56 H56 0.950 no
C58 H58 0.950 no
C59 H59 0.950 no
C60 H60 0.950 no
C61 H61 0.950 no
C62 H62 0.950 no
C64 H64 0.950 no
C65 H65 0.950 no
C66 H66 0.950 no
C67 H67 0.950 no
C68 H68 0.950 no
C70 H70 0.950 no
C71 H71 0.950 no
C72 H72 0.950 no
C73 H73 0.950 no
C74 H74 0.950 no
C76 H76 0.950 no
C77 H77 0.950 no
C78 H78 0.950 no
C79 H79 0.950 no
C80 H80 0.950 no
C81 H81A 0.980 no
C81 H81B 0.980 no
C81 H81C 0.980 no

loop_
_geom_contact_atom_site_label_1
_geom_contact_atom_site_label_2
_geom_contact_distance
_geom_contact_publ_flag
_geom_contact_site_symmetry_2
Mn1 C16 3.560(5) no .
Mn1 C21 3.548(6) no .
Mn2 C26 3.573(6) no .
Mn2 C31 3.554(4) no .
O1 C3 3.589(5) no .
O1 C7 3.275(6) no .
O1 C8 3.526(6) no .
O1 C13 3.351(6) no .
O1 C22 3.358(6) no .
O2 C1 3.237(4) no .
O2 C6 3.422(4) no .
O2 C11 3.599(5) no .
O2 C17 3.193(5) no .
O2 C18 3.179(5) no .
O3 C9 3.479(4) no .
O3 C10 3.237(5) no .
O3 C23 3.375(5) no .
O3 C30 3.588(6) no .
O3 C32 3.260(4) no .
O4 C4 3.253(6) no .
O4 C5 3.482(6) no .
O4 C27 3.206(6) no .
O4 C28 3.303(6) no .
N1 C20 3.196(7) no .
N2 C17 3.201(6) no .
N3 C15 3.219(6) no .
N4 C22 3.187(7) no .
N5 C30 3.211(6) no .
N6 C27 3.183(7) no .
N7 C25 3.193(7) no .
N8 C32 3.192(5) no .
C1 C4 2.848(5) no .
C1 C7 3.000(6) no .
C1 C8 2.973(6) no .
C1 C9 3.579(7) no .
C2 C5 2.790(6) no .
C2 C8 3.134(6) no .
C2 C9 3.430(7) no .
C3 C6 2.785(6) no .
C3 C8 3.388(5) no .
C3 C9 3.123(6) no .
C4 C8 3.522(5) no .
C4 C9 2.937(5) no .
C4 C10 2.984(6) no .
C5 C7 3.488(5) no .
C5 C8 3.439(5) no .
C5 C9 3.174(6) no .
C5 C10 2.926(6) no .
C5 C11 3.048(6) no .
C5 C12 3.315(5) no .
C6 C7 2.900(5) no .
C6 C8 3.178(6) no .
C6 C9 3.475(6) no .
C6 C10 3.552(7) no .
C6 C11 3.360(7) no .
C6 C12 3.047(6) no .
C7 C10 2.854(6) no .
C8 C11 2.790(7) no .
C9 C12 2.793(7) no .
C14 C16 3.183(8) no .
C19 C21 3.156(8) no .
C24 C26 3.176(8) no .
C29 C31 3.139(7) no .
C33 C36 2.832(8) no .
C33 C40 2.976(7) no .
C33 C46 3.520(6) no .
C33 C50 3.374(5) no .
C33 C56 3.167(5) no .
C34 C37 2.725(8) no .
C34 C39 3.418(7) no .
C34 C45 3.005(6) no .
C34 C46 3.431(7) no .
C35 C38 2.739(8) no .
C38 C39 3.497(7) no .
C38 C40 3.411(8) no .
C38 C51 3.075(6) no .
C38 C56 3.223(6) no .
C39 C42 2.854(6) no .
C39 C46 3.111(6) no .
C39 C52 3.028(5) no .
C40 C43 2.750(7) no .
C40 C51 3.584(5) no .
C41 C44 2.748(5) no .
C44 C45 3.175(7) no .
C44 C46 3.148(7) no .
C44 C51 3.501(6) no .
C44 C52 3.444(6) no .
C45 C48 2.858(7) no .
C45 C56 3.413(6) no .
C46 C49 2.743(6) no .
C47 C50 2.742(6) no .
C50 C51 3.159(6) no .
C50 C56 3.293(7) no .
C51 C54 2.850(6) no .
C52 C55 2.753(7) no .
C53 C56 2.735(7) no .
C57 C60 2.856(6) no .
C57 C64 3.094(6) no .
C57 C74 3.369(7) no .
C57 C76 3.163(6) no .
C58 C61 2.732(7) no .
C58 C69 3.011(5) no .
C58 C74 3.237(6) no .
C59 C62 2.738(7) no .
C62 C63 3.205(5) no .
C62 C64 3.213(5) no .
C62 C75 3.412(6) no .
C62 C76 3.288(7) no .
C63 C66 2.839(6) no .
C63 C70 3.004(7) no .
C63 C76 3.363(5) no .
C63 C80 3.562(7) no .
C64 C67 2.744(6) no .
C64 C69 3.581(7) no .
C64 C70 3.587(7) no .
C65 C68 2.738(7) no .
C68 C69 3.439(6) no .
C68 C75 3.029(5) no .
C68 C80 3.513(6) no .
C69 C72 2.846(7) no .
C69 C80 3.086(7) no .
C70 C73 2.737(7) no .
C71 C74 2.736(6) no .
C74 C75 3.211(7) no .
C74 C80 3.215(7) no .
C75 C78 2.848(7) no .
C76 C79 2.738(7) no .
C77 C80 2.775(7) no .
N3 C79 3.562(5) no 2_766
N6 C42 3.462(6) no 1_455
N8 C54 3.516(5) no 2_755
N9 C11 3.240(9) no 1_455
N9 C12 3.175(10) no 1_455
N9 C54 3.567(7) no 2_655
C3 C31 3.593(6) no 2_655
C4 C31 3.478(6) no 2_655
C5 C32 3.586(5) no 2_655
C9 C73 3.574(7) no .
C11 N9 3.240(9) no 1_655
C12 N9 3.175(10) no 1_655
C15 C58 3.414(6) no 2_666
C15 C70 3.573(7) no 2_666
C20 C40 3.512(7) no .
C20 C41 3.487(8) no .
C24 C52 3.592(5) no 2_655
C28 C64 3.568(7) no 2_656
C28 C65 3.471(7) no 2_656
C28 C66 3.486(6) no 2_656
C28 C67 3.599(6) no 2_656
C30 C53 3.494(6) no 2_755
C30 C54 3.471(6) no 2_755
C31 C3 3.593(6) no 2_655
C31 C4 3.478(6) no 2_655
C32 C5 3.586(5) no 2_655
C40 C20 3.512(7) no .
C41 C20 3.487(8) no .
C42 N6 3.462(6) no 1_655
C43 C53 3.545(5) no 2_755
C52 C24 3.592(5) no 2_655
C53 C30 3.494(6) no 2_755
C53 C43 3.545(5) no 2_755
C54 N8 3.516(5) no 2_755
C54 N9 3.567(7) no 2_655
C54 C30 3.471(6) no 2_755
C58 C15 3.414(6) no 2_666
C64 C28 3.568(7) no 2_656
C65 C28 3.471(7) no 2_656
C65 C81 3.327(11) no .
C66 C28 3.486(6) no 2_656
C66 C81 3.302(12) no .
C67 C28 3.599(6) no 2_656
C70 C15 3.573(7) no 2_666
C73 C9 3.574(7) no .
C79 N3 3.562(5) no 2_766
C81 C65 3.327(11) no .
C81 C66 3.302(12) no .
Mn1 H13A 3.1557 no .
Mn1 H14A 3.4542 no .
Mn1 H15A 3.4224 no .
Mn1 H17B 3.2101 no .
Mn1 H18A 3.1077 no .
Mn1 H19A 3.4187 no .
Mn1 H20A 3.4456 no .
Mn1 H22B 3.2073 no .
Mn2 H23B 3.1342 no .
Mn2 H24B 3.4168 no .
Mn2 H25B 3.3827 no .
Mn2 H27A 3.1916 no .
Mn2 H28B 3.1463 no .
Mn2 H29B 3.3866 no .
Mn2 H30B 3.3634 no .
Mn2 H32A 3.1664 no .
O1 H2 2.5785 no .
O1 H2N 2.9660 no .
O1 H4N 3.4950 no .
O1 H6 2.5742 no .
O1 H8 3.4467 no .
O1 H13A 2.8504 no .
O1 H20A 3.3666 no .
O1 H22B 2.7804 no .
O2 H2N 3.5175 no .
O2 H4N 2.9904 no .
O2 H6 3.3165 no .
O2 H8 2.5978 no .
O2 H12 2.5758 no .
O2 H15A 3.2416 no .
O2 H17B 2.6021 no .
O2 H18A 2.6377 no .
O3 H3 2.5766 no .
O3 H5 2.5815 no .
O3 H6N 2.9968 no .
O3 H8N 3.5016 no .
O3 H9 3.4076 no .
O3 H23B 2.8724 no .
O3 H30B 3.1413 no .
O3 H32A 2.6464 no .
O4 H5 3.3767 no .
O4 H6N 3.5123 no .
O4 H8N 2.9657 no .
O4 H9 2.5876 no .
O4 H11 2.5707 no .
O4 H25B 3.1851 no .
O4 H27A 2.6019 no .
O4 H28B 2.8056 no .
N1 H2N 3.4045 no .
N1 H3N 3.0525 no .
N1 H14A 2.6643 no .
N1 H14B 3.2999 no .
N1 H19A 3.4958 no .
N1 H20A 3.5295 no .
N1 H21A 3.2725 no .
N1 H21B 2.5480 no .
N2 H1N 3.1996 no .
N2 H3N 3.3449 no .
N2 H8 3.3384 no .
N2 H13A 2.6792 no .
N2 H13B 3.2985 no .
N2 H16A 2.6806 no .
N2 H16B 3.3476 no .
N2 H17B 3.3797 no .
N3 H1N 3.0307 no .
N3 H4N 3.4330 no .
N3 H14A 3.5287 no .
N3 H15A 3.5390 no .
N3 H16A 2.5642 no .
N3 H16B 3.2862 no .
N3 H19A 2.6181 no .
N3 H19B 3.2949 no .
N4 H1N 3.3163 no .
N4 H3N 3.2124 no .
N4 H18A 2.6676 no .
N4 H18B 3.3180 no .
N4 H21A 3.3342 no .
N4 H21B 2.6812 no .
N4 H22B 3.3549 no .
N5 H6N 3.3977 no .
N5 H7N 2.9706 no .
N5 H24A 3.2973 no .
N5 H24B 2.6400 no .
N5 H29B 3.3357 no .
N5 H30B 3.5336 no .
N5 H31A 3.2945 no .
N5 H31B 2.5830 no .
N6 H5N 3.2511 no .
N6 H7N 3.2469 no .
N6 H23A 3.3111 no .
N6 H23B 2.6555 no .
N6 H26A 2.7091 no .
N6 H26B 3.3528 no .
N6 H27A 3.3785 no .
N7 H5N 2.9900 no .
N7 H8N 3.3784 no .
N7 H24B 3.3905 no .
N7 H25B 3.5260 no .
N7 H26A 2.5981 no .
N7 H26B 3.3076 no .
N7 H29A 3.2927 no .
N7 H29B 2.6271 no .
N8 H5 3.4105 no .
N8 H5N 3.2954 no .
N8 H7N 3.2429 no .
N8 H28A 3.3017 no .
N8 H28B 2.6374 no .
N8 H31A 3.3508 no .
N8 H31B 2.6921 no .
N8 H32A 3.3820 no .
N9 H81A 3.0785 no .
N9 H81B 3.0640 no .
N9 H81C 3.0861 no .
C1 H2N 3.5142 no .
C1 H3 3.2781 no .
C1 H5 3.2753 no .
C1 H8 3.0831 no .
C2 H2N 3.4917 no .
C2 H6 3.3020 no .
C2 H8 3.0251 no .
C2 H9 3.5196 no .
C3 H5 3.2925 no .
C3 H8 3.4744 no .
C3 H9 3.0239 no .
C4 H2 3.2923 no .
C4 H6 3.2880 no .
C4 H9 3.0558 no .
C5 H3 3.2890 no .
C5 H11 3.4915 no .
C5 H30B 3.5291 no .
C6 H2 3.2995 no .
C6 H12 3.4686 no .
C7 H6 2.9907 no .
C7 H9 3.2796 no .
C7 H11 3.2884 no .
C7 H17B 3.5412 no .
C8 H2 3.5884 no .
C8 H2N 3.5977 no .
C8 H12 3.3061 no .
C8 H15A 3.4332 no .
C9 H3 3.5624 no .
C9 H11 3.2919 no .
C10 H5 3.0104 no .
C10 H8 3.2840 no .
C10 H8N 3.5641 no .
C10 H12 3.2969 no .
C11 H5 2.9062 no .
C11 H6 3.4303 no .
C11 H8N 3.5599 no .
C11 H9 3.2943 no .
C12 H5 3.3734 no .
C12 H6 2.9115 no .
C12 H8 3.3074 no .
C13 H2N 2.7590 no .
C13 H22A 2.6278 no .
C13 H22B 2.7274 no .
C14 H1N 2.6431 no .
C14 H3N 3.5897 no .
C14 H15A 3.2932 no .
C14 H15B 2.5896 no .
C14 H16A 2.8569 no .
C15 H3N 3.5089 no .
C15 H8 3.4423 no .
C15 H14A 2.5778 no .
C15 H14B 2.7924 no .
C15 H17A 3.4035 no .
C15 H17B 2.7159 no .
C16 H2N 3.3362 no .
C16 H3N 2.6240 no .
C16 H14A 2.8106 no .
C17 H15A 2.7604 no .
C17 H15B 3.4097 no .
C17 H18A 2.6620 no .
C17 H18B 2.6934 no .
C18 H4N 2.7730 no .
C18 H17A 2.6252 no .
C18 H17B 2.6851 no .
C19 H1N 3.5492 no .
C19 H3N 2.6212 no .
C19 H20A 3.2723 no .
C19 H20B 2.5461 no .
C19 H21B 2.8348 no .
C20 H1N 3.4513 no .
C20 H19A 2.5495 no .
C20 H19B 2.7615 no .
C20 H22A 3.3787 no .
C20 H22B 2.6975 no .
C21 H1N 2.5809 no .
C21 H4N 3.3250 no .
C21 H19A 2.7819 no .
C22 H13A 2.6682 no .
C22 H13B 2.7099 no .
C22 H20A 2.7422 no .
C22 H20B 3.3866 no .
C23 H6N 2.7437 no .
C23 H32A 2.6909 no .
C23 H32B 2.6174 no .
C24 H5N 2.6611 no .
C24 H7N 3.4228 no .
C24 H25A 2.6050 no .
C24 H25B 3.3110 no .
C24 H26A 2.8551 no .
C25 H7N 3.4445 no .
C25 H24A 2.7925 no .
C25 H24B 2.6097 no .
C25 H27A 2.7287 no .
C25 H27B 3.4068 no .
C26 H6N 3.3438 no .
C26 H7N 2.6185 no .
C26 H24B 2.8085 no .
C27 H25A 3.4091 no .
C27 H25B 2.7691 no .
C27 H28A 2.6917 no .
C27 H28B 2.6319 no .
C28 H8N 2.7269 no .
C28 H27A 2.7024 no .
C28 H27B 2.6000 no .
C29 H5N 3.4187 no .
C29 H7N 2.6441 no .
C29 H30A 2.6277 no .
C29 H30B 3.3141 no .
C29 H31B 2.7972 no .
C30 H5 3.5673 no .
C30 H5N 3.4807 no .
C30 H29A 2.7922 no .
C30 H29B 2.6112 no .
C30 H32A 2.7175 no .
C30 H32B 3.3998 no .
C31 H5N 2.6270 no .
C31 H8N 3.3509 no .
C31 H29B 2.7602 no .
C32 H23A 2.7107 no .
C32 H23B 2.6295 no .
C32 H30A 3.4038 no .
C32 H30B 2.7616 no .
C33 H35 3.2960 no .
C33 H37 3.2870 no .
C33 H40 2.5927 no .
C33 H50 3.4032 no .
C33 H56 2.8693 no .
C34 H36 3.2507 no .
C34 H38 3.2153 no .
C34 H40 3.2860 no .
C34 H46 3.5257 no .
C35 H37 3.2174 no .
C36 H34 3.2362 no .
C36 H38 3.2327 no .
C37 H35 3.2185 no .
C37 H40 3.5064 no .
C38 H34 3.2137 no .
C38 H36 3.2471 no .
C38 H40 2.7130 no .
C38 H56 2.9217 no .
C39 H34 3.4306 no .
C39 H38 3.5651 no .
C39 H41 3.3049 no .
C39 H43 3.3019 no .
C39 H46 2.7125 no .
C39 H52 2.6213 no .
C40 H38 3.4783 no .
C40 H42 3.2662 no .
C40 H44 3.2303 no .
C40 H52 3.3863 no .
C41 H43 3.2373 no .
C42 H40 3.2519 no .
C42 H44 3.2547 no .
C43 H41 3.2372 no .
C43 H46 3.5358 no .
C44 H40 3.2299 no .
C44 H42 3.2696 no .
C44 H46 2.5897 no .
C44 H52 2.7708 no .
C45 H34 2.6404 no .
C45 H44 2.8670 no .
C45 H47 3.2969 no .
C45 H49 3.3017 no .
C45 H56 3.3368 no .
C46 H34 2.7256 no .
C46 H44 2.7899 no .
C46 H48 3.2652 no .
C46 H50 3.2263 no .
C47 H34 3.4873 no .
C47 H49 3.2400 no .
C48 H46 3.2513 no .
C48 H50 3.2475 no .
C49 H47 3.2384 no .
C50 H34 3.3756 no .
C50 H46 3.2260 no .
C50 H48 3.2641 no .
C50 H56 3.0300 no .
C51 H38 2.7062 no .
C51 H44 3.4882 no .
C51 H50 2.8105 no .
C51 H53 3.3003 no .
C51 H55 3.3076 no .
C52 H38 3.5955 no .
C52 H44 3.4179 no .
C52 H54 3.2664 no .
C52 H56 3.2216 no .
C53 H55 3.2373 no .
C54 H52 3.2521 no .
C54 H56 3.2365 no .
C55 H50 3.5534 no .
C55 H53 3.2357 no .
C56 H38 2.7958 no .
C56 H50 2.5823 no .
C56 H52 3.2258 no .
C56 H54 3.2515 no .
C57 H59 3.3087 no .
C57 H61 3.2902 no .
C57 H64 2.7145 no .
C57 H74 3.3073 no .
C57 H76 2.8202 no .
C58 H60 3.2667 no .
C58 H62 3.2180 no .
C58 H74 3.1501 no .
C59 H61 3.2231 no .
C60 H58 3.2493 no .
C60 H62 3.2417 no .
C61 H59 3.2246 no .
C61 H76 3.5819 no .
C62 H58 3.2176 no .
C62 H60 3.2583 no .
C62 H64 2.7598 no .
C62 H76 2.5776 no .
C63 H62 2.9129 no .
C63 H65 3.3043 no .
C63 H67 3.3038 no .
C63 H70 2.5932 no .
C63 H76 3.3458 no .
C64 H62 2.8939 no .
C64 H66 3.2536 no .
C64 H68 3.2122 no .
C64 H70 2.9441 no .
C65 H67 3.2379 no .
C66 H64 3.2401 no .
C66 H68 3.2287 no .
C67 H65 3.2373 no .
C68 H64 3.2138 no .
C68 H66 3.2432 no .
C68 H70 3.1441 no .
C69 H58 2.5965 no .
C69 H68 3.4053 no .
C69 H71 3.2954 no .
C69 H73 3.2978 no .
C69 H80 2.6908 no .
C70 H58 3.4363 no .
C70 H72 3.2565 no .
C70 H74 3.2224 no .
C71 H73 3.2258 no .
C72 H70 3.2403 no .
C72 H74 3.2400 no .
C73 H58 3.3496 no .
C73 H71 3.2270 no .
C74 H58 2.5425 no .
C74 H70 3.2241 no .
C74 H72 3.2534 no .
C74 H80 2.6988 no .
C75 H62 3.3310 no .
C75 H68 2.6923 no .
C75 H74 2.9247 no .
C75 H77 3.3159 no .
C75 H79 3.2997 no .
C76 H62 3.0060 no .
C76 H68 3.4471 no .
C76 H78 3.2585 no .
C76 H80 3.2291 no .
C77 H79 3.2510 no .
C78 H76 3.2444 no .
C78 H80 3.2603 no .
C79 H77 3.2542 no .
C80 H68 2.8296 no .
C80 H74 2.9084 no .
C80 H76 3.2229 no .
C80 H78 3.2723 no .
B1 H34 2.7787 no .
B1 H38 2.7942 no .
B1 H40 2.7901 no .
B1 H44 2.8091 no .
B1 H46 2.8366 no .
B1 H50 2.8103 no .
B1 H52 2.8012 no .
B1 H56 2.7941 no .
B2 H58 2.8157 no .
B2 H62 2.8050 no .
B2 H64 2.8132 no .
B2 H68 2.7875 no .
B2 H70 2.8116 no .
B2 H74 2.7812 no .
B2 H76 2.7887 no .
B2 H80 2.8300 no .
H1N H3N 2.4872 no .
H1N H13A 2.8395 no .
H1N H13B 2.3097 no .
H1N H14A 2.4749 no .
H1N H14B 3.5412 no .
H1N H16A 3.5631 no .
H1N H19A 3.0713 no .
H1N H21A 3.3915 no .
H1N H21B 2.2756 no .
H1N H22A 2.3452 no .
H1N H22B 2.8184 no .
H2 H2N 3.0228 no .
H2 H3 2.2769 no .
H2 H8 3.2266 no .
H2 H13A 3.5003 no .
H2N H8 2.8157 no .
H2N H13A 2.6312 no .
H2N H14A 2.7725 no .
H2N H14B 2.1524 no .
H2N H15A 2.2118 no .
H2N H15B 2.3318 no .
H2N H16A 3.5981 no .
H3 H6N 3.4832 no .
H3 H9 3.2072 no .
H3N H14A 3.1333 no .
H3N H16A 2.3259 no .
H3N H16B 3.4330 no .
H3N H17A 2.3543 no .
H3N H17B 2.8328 no .
H3N H18A 2.8564 no .
H3N H18B 2.3431 no .
H3N H19A 2.4133 no .
H3N H19B 3.5141 no .
H3N H21B 3.5206 no .
H4N H6 3.2589 no .
H4N H12 3.5172 no .
H4N H18A 2.6230 no .
H4N H19A 2.7901 no .
H4N H19B 2.1796 no .
H4N H20A 2.2065 no .
H4N H20B 2.3352 no .
H4N H21B 3.5988 no .
H5 H6 2.2972 no .
H5 H8N 2.8841 no .
H5 H11 3.0893 no .
H5 H30B 2.8439 no .
H5N H7N 2.4257 no .
H5N H23A 2.3214 no .
H5N H23B 2.8491 no .
H5N H24A 3.5516 no .
H5N H24B 2.4745 no .
H5N H29B 2.8792 no .
H5N H31A 3.4498 no .
H5N H31B 2.3399 no .
H5N H32A 2.8355 no .
H5N H32B 2.3697 no .
H6 H12 3.0696 no .
H6 H20A 3.5811 no .
H6N H9 3.2638 no .
H6N H23B 2.5839 no .
H6N H24A 2.1971 no .
H6N H24B 2.8030 no .
H6N H25A 2.3123 no .
H6N H25B 2.2178 no .
H7N H24B 2.9222 no .
H7N H26A 2.3391 no .
H7N H26B 3.4525 no .
H7N H27A 2.8370 no .
H7N H27B 2.3714 no .
H7N H28A 2.3069 no .
H7N H28B 2.8397 no .
H7N H29A 3.5308 no .
H7N H29B 2.4488 no .
H8 H9 2.2875 no .
H8 H15A 2.6976 no .
H8N H11 3.0704 no .
H8N H28A 3.5846 no .
H8N H28B 2.5556 no .
H8N H29A 2.2092 no .
H8N H29B 2.8074 no .
H8N H30A 2.3205 no .
H8N H30B 2.2455 no .
H9 H25B 3.2204 no .
H11 H12 2.2853 no .
H11 H28B 3.4923 no .
H13A H14A 2.8592 no .
H13A H14B 2.3493 no .
H13A H22A 2.8688 no .
H13A H22B 2.5494 no .
H13B H14A 2.3457 no .
H13B H14B 2.3632 no .
H13B H22A 2.4875 no .
H13B H22B 3.0880 no .
H14A H15A 3.5251 no .
H14A H15B 2.6490 no .
H14A H16A 2.2163 no .
H14A H16B 3.5502 no .
H14B H15A 3.5579 no .
H14B H15B 2.5617 no .
H14B H16A 3.4281 no .
H15A H16A 2.8515 no .
H15A H16B 2.3911 no .
H15A H17A 3.5766 no .
H15A H17B 2.5158 no .
H15B H16A 2.3840 no .
H15B H16B 2.2813 no .
H15B H17B 3.5899 no .
H16A H17A 2.4367 no .
H16A H17B 2.8492 no .
H16B H17A 2.2529 no .
H16B H17B 2.4504 no .
H17A H18A 2.8916 no .
H17A H18B 2.4780 no .
H17B H18A 2.5081 no .
H17B H18B 3.0319 no .
H18A H19A 2.8797 no .
H18A H19B 2.3983 no .
H18B H19A 2.3911 no .
H18B H19B 2.3712 no .
H19A H20A 3.5010 no .
H19A H20B 2.6095 no .
H19A H21A 3.5223 no .
H19A H21B 2.1894 no .
H19B H20A 3.5296 no .
H19B H20B 2.5080 no .
H19B H21B 3.3930 no .
H20A H21A 2.3576 no .
H20A H21B 2.8310 no .
H20A H22A 3.5522 no .
H20A H22B 2.5008 no .
H20B H21A 2.2576 no .
H20B H21B 2.3529 no .
H20B H22B 3.5751 no .
H21A H22A 2.2466 no .
H21A H22B 2.4476 no .
H21B H22A 2.4328 no .
H21B H22B 2.8447 no .
H23A H24A 2.3594 no .
H23A H24B 2.3708 no .
H23A H32A 3.0710 no .
H23A H32B 2.4926 no .
H23B H24A 2.3721 no .
H23B H24B 2.8662 no .
H23B H32A 2.4835 no .
H23B H32B 2.8324 no .
H24A H25A 2.5576 no .
H24A H25B 3.5798 no .
H24A H26A 3.3738 no .
H24B H25A 2.7127 no .
H24B H25B 3.5549 no .
H24B H26A 2.2173 no .
H24B H26B 3.5859 no .
H25A H26A 2.3689 no .
H25A H26B 2.2921 no .
H25B H26A 2.8510 no .
H25B H26B 2.3730 no .
H25B H27A 2.5416 no .
H25B H27B 3.5966 no .
H26A H27A 2.8566 no .
H26A H27B 2.4239 no .
H26B H27A 2.4358 no .
H26B H27B 2.2734 no .
H27A H28A 3.0710 no .
H27A H28B 2.5047 no .
H27B H28A 2.4596 no .
H27B H28B 2.8218 no .
H28A H29A 2.3640 no .
H28A H29B 2.3860 no .
H28B H29A 2.3869 no .
H28B H29B 2.8731 no .
H29A H30A 2.5765 no .
H29A H30B 3.5973 no .
H29A H31B 3.3012 no .
H29B H30A 2.7523 no .
H29B H30B 3.5526 no .
H29B H31A 3.5396 no .
H29B H31B 2.1497 no .
H30A H31A 2.2848 no .
H30A H31B 2.3771 no .
H30A H32A 3.5909 no .
H30B H31A 2.3834 no .
H30B H31B 2.8509 no .
H30B H32A 2.5238 no .
H30B H32B 3.5827 no .
H31A H32A 2.4329 no .
H31A H32B 2.2517 no .
H31B H32A 2.8455 no .
H31B H32B 2.4210 no .
H34 H35 2.3175 no .
H34 H46 2.8294 no .
H35 H36 2.3325 no .
H36 H37 2.3103 no .
H37 H38 2.3133 no .
H38 H40 2.8192 no .
H38 H56 2.7127 no .
H40 H41 2.3158 no .
H41 H42 2.3363 no .
H42 H43 2.3412 no .
H43 H44 2.3186 no .
H44 H46 2.4050 no .
H44 H52 2.8238 no .
H46 H47 2.2998 no .
H47 H48 2.3510 no .
H48 H49 2.3396 no .
H49 H50 2.3081 no .
H50 H56 2.2713 no .
H52 H53 2.3211 no .
H53 H54 2.3326 no .
H54 H55 2.3387 no .
H55 H56 2.3064 no .
H58 H59 2.3201 no .
H58 H74 2.5512 no .
H59 H60 2.3372 no .
H60 H61 2.3308 no .
H61 H62 2.2995 no .
H62 H64 2.6517 no .
H62 H76 2.2146 no .
H64 H65 2.3225 no .
H64 H70 3.1425 no .
H65 H66 2.3323 no .
H66 H67 2.3272 no .
H67 H68 2.3120 no .
H68 H70 3.4625 no .
H68 H80 2.9032 no .
H70 H71 2.3129 no .
H71 H72 2.3270 no .
H72 H73 2.3354 no .
H73 H74 2.3022 no .
H74 H80 2.5801 no .
H76 H77 2.3188 no .
H77 H78 2.3573 no .
H78 H79 2.3281 no .
H79 H80 2.3301 no .
O1 H46 3.2455 no .
O1 H47 3.0434 no .
O2 H17A 3.1811 no 2_766
O3 H31A 2.8204 no 2_655
O3 H32A 3.4193 no 2_655
O3 H32B 3.4715 no 2_655
O4 H80 3.4087 no .
N1 H77 3.4389 no 2_766
N6 H42 3.3231 no 1_455
N7 H49 3.2292 no 2_655
N8 H54 3.5038 no 2_755
N9 H11 2.6399 no 1_455
N9 H12 2.5096 no 1_455
N9 H16B 3.2775 no 2_666
N9 H25A 2.7621 no .
N9 H42 3.5359 no 1_455
N9 H43 3.4429 no 1_455
N9 H54 2.8928 no 2_655
N9 H55 3.5213 no 2_655
N9 H70 3.5366 no .
N9 H71 2.8325 no .
C1 H46 3.4019 no .
C1 H47 2.9907 no .
C2 H31A 3.3719 no 2_655
C2 H47 3.2191 no .
C2 H59 3.2768 no 2_666
C2 H60 3.4398 no 2_666
C3 H31A 2.6439 no 2_655
C3 H40 3.4550 no 1_455
C3 H41 3.1906 no 1_455
C4 H31A 2.6211 no 2_655
C4 H32B 3.1192 no 2_655
C5 H31A 3.3011 no 2_655
C5 H32B 2.7871 no 2_655
C5 H54 3.5695 no 2_755
C6 H32B 3.3133 no 2_655
C6 H43 3.3258 no .
C6 H44 3.5269 no .
C6 H46 3.2802 no .
C6 H47 3.5628 no .
C7 H17A 3.1186 no 2_766
C8 H59 3.5847 no 2_666
C8 H73 3.3097 no .
C9 H73 3.4936 no .
C9 H80 3.4588 no .
C10 H79 3.4951 no .
C10 H80 3.2110 no .
C11 H54 3.3377 no 2_755
C11 H79 2.8879 no .
C11 H80 3.5656 no .
C12 H17A 2.9045 no 2_766
C12 H79 3.3420 no .
C14 H64 3.0503 no 2_666
C15 H58 3.2922 no 2_666
C15 H64 3.4715 no 2_666
C15 H70 3.5215 no 2_666
C16 H70 3.5046 no 2_666
C16 H78 3.5102 no 2_766
C17 H12 3.5666 no 2_766
C17 H17B 3.4700 no 2_766
C17 H18A 3.4160 no 2_766
C18 H17B 3.4396 no 2_766
C18 H74 2.9923 no 2_766
C19 H58 3.5918 no 2_766
C19 H72 3.2803 no 1_655
C19 H74 3.0416 no 2_766
C21 H34 3.4069 no .
C22 H34 3.5602 no .
C23 H44 3.4753 no 2_655
C23 H52 3.1797 no 1_455
C23 H53 3.2767 no 1_455
C25 H42 3.1338 no 1_455
C25 H71 3.4712 no .
C26 H81B 3.4632 no .
C27 H67 3.3536 no .
C27 H68 3.2481 no .
C28 H62 3.2571 no 2_656
C29 H48 3.5557 no 2_655
C29 H62 3.2733 no 2_656
C30 H32A 3.3414 no 2_655
C30 H38 3.5830 no 2_755
C31 H32A 3.4229 no 2_655
C32 H5 3.5843 no 2_655
C32 H30B 3.2760 no 2_655
C32 H32A 3.2572 no 2_655
C33 H13B 3.2235 no 2_765
C34 H13A 3.4964 no 2_765
C34 H13B 3.2730 no 2_765
C34 H20A 3.5290 no .
C34 H21A 3.0310 no .
C34 H22A 3.0666 no 2_765
C34 H22B 3.5950 no 2_765
C35 H13A 3.0154 no 2_765
C35 H13B 3.4499 no 2_765
C35 H21A 2.9595 no .
C35 H22A 3.4201 no 2_765
C35 H22B 3.3056 no 2_765
C35 H47 3.3704 no 2_765
C36 H13A 2.9277 no 2_765
C36 H13B 3.5623 no 2_765
C36 H36 3.2780 no 2_865
C36 H37 3.2185 no 2_865
C36 H60 3.5230 no 2_766
C36 H61 3.5543 no 2_766
C37 H13A 3.3157 no 2_765
C37 H13B 3.4827 no 2_765
C37 H36 3.0350 no 2_865
C37 H61 3.1826 no 1_654
C38 H13B 3.3216 no 2_765
C39 H20A 3.0836 no .
C40 H3 2.9329 no 1_655
C40 H20A 3.0162 no .
C40 H20B 3.0545 no .
C41 H3 2.8969 no 1_655
C41 H4N 3.4189 no .
C41 H6N 2.8970 no 1_655
C41 H20A 3.2233 no .
C41 H20B 2.9225 no .
C41 H59 3.4135 no 2_766
C41 H72 3.3333 no 1_655
C42 H4N 3.0258 no .
C42 H6N 2.6551 no 1_655
C42 H20A 3.4556 no .
C42 H20B 3.5202 no .
C42 H24A 3.2576 no 1_655
C42 H25A 3.1991 no 1_655
C42 H71 3.3062 no 1_655
C42 H72 3.2486 no 1_655
C43 H4N 3.3912 no .
C43 H6 2.8433 no .
C43 H6N 3.3186 no 1_655
C43 H20A 3.5035 no .
C43 H24A 2.9409 no 1_655
C43 H25A 3.5552 no 1_655
C43 H53 3.0230 no 2_755
C43 H54 3.4714 no 2_755
C44 H6 3.1050 no .
C44 H20A 3.3184 no .
C44 H23A 3.3560 no 2_655
C44 H24A 3.4593 no 1_655
C44 H53 2.9744 no 2_755
C45 H5N 3.2070 no 2_655
C45 H23A 3.3510 no 2_655
C45 H24B 3.5473 no 2_655
C46 H5N 3.3101 no 2_655
C46 H20A 3.4577 no .
C46 H22B 3.5178 no .
C46 H32B 3.5838 no 2_655
C47 H5N 3.1863 no 2_655
C47 H31B 2.9614 no 2_655
C47 H32B 3.5513 no 2_655
C47 H35 2.7925 no 2_765
C48 H5N 2.9145 no 2_655
C48 H7N 3.5063 no 2_655
C48 H21A 3.5147 no 2_765
C48 H22A 3.5033 no 2_765
C48 H29B 2.9832 no 2_655
C48 H31B 2.7933 no 2_655
C48 H35 2.9676 no 2_765
C48 H61 3.4819 no 1_554
C49 H5N 2.7115 no 2_655
C49 H7N 2.7364 no 2_655
C49 H22A 3.0595 no 2_765
C49 H29B 3.2532 no 2_655
C49 H31B 3.5564 no 2_655
C49 H76 3.3754 no 1_554
C49 H77 3.3076 no 1_554
C50 H5N 2.8398 no 2_655
C50 H7N 3.3241 no 2_655
C50 H22A 3.1226 no 2_765
C50 H24B 3.0289 no 2_655
C50 H77 3.5463 no 1_554
C51 H23A 3.5955 no 2_655
C51 H24A 3.5841 no 2_655
C51 H24B 3.2847 no 2_655
C51 H30A 3.2733 no 2_755
C52 H23A 3.5174 no 1_655
C52 H23A 3.3161 no 2_655
C52 H23B 3.1941 no 1_655
C52 H24A 3.0496 no 2_655
C52 H24B 3.4107 no 2_655
C52 H30A 3.1815 no 2_755
C52 H30B 3.5560 no 2_755
C53 H5 3.3841 no 2_755
C53 H8N 3.4766 no 2_755
C53 H23A 3.3502 no 1_655
C53 H23B 3.4067 no 1_655
C53 H24A 2.8172 no 2_655
C53 H24B 3.5934 no 2_655
C53 H30A 3.1055 no 2_755
C53 H30B 3.0240 no 2_755
C53 H43 2.9855 no 2_755
C53 H44 3.3105 no 2_755
C54 H5 3.2506 no 2_755
C54 H8N 2.7172 no 2_755
C54 H24A 3.1262 no 2_655
C54 H30A 3.1159 no 2_755
C54 H30B 3.2362 no 2_755
C54 H43 2.9972 no 2_755
C55 H8N 2.9858 no 2_755
C55 H24B 3.4806 no 2_655
C55 H29A 3.2297 no 2_755
C55 H30A 3.1481 no 2_755
C55 H65 3.4418 no 1_654
C56 H24B 3.3129 no 2_655
C56 H30A 3.1904 no 2_755
C57 H14B 3.4781 no 2_666
C57 H15B 3.0220 no 2_666
C57 H19A 3.2380 no 2_766
C58 H2N 3.1039 no 2_666
C58 H15A 3.2810 no 2_666
C58 H15B 2.8342 no 2_666
C58 H19A 3.2551 no 2_766
C58 H19B 3.0526 no 2_766
C58 H20B 3.5248 no 2_766
C58 H73 3.5301 no 2_666
C59 H2 3.1912 no 2_666
C59 H2N 2.7548 no 2_666
C59 H8 3.4821 no 2_666
C59 H15B 3.5338 no 2_666
C59 H19B 3.4276 no 2_766
C59 H20B 3.0253 no 2_766
C59 H41 3.2880 no 2_766
C60 H2 3.0678 no 2_666
C60 H2N 3.1616 no 2_666
C60 H14B 3.4719 no 2_666
C60 H20B 3.0720 no 2_766
C60 H21A 3.5850 no 2_766
C61 H14B 3.2301 no 2_666
C61 H21A 3.3828 no 2_766
C61 H21B 3.4988 no 2_766
C61 H37 3.1326 no 1_456
C61 H48 3.2916 no 1_556
C62 H14B 3.2128 no 2_666
C62 H21B 3.4238 no 2_766
C62 H28A 3.4007 no 2_656
C63 H28A 2.8425 no 2_656
C63 H81A 3.2569 no .
C64 H14B 3.3321 no 2_666
C64 H15B 3.2970 no 2_666
C64 H28A 2.9267 no 2_656
C64 H28B 3.4553 no 2_656
C64 H29A 3.4795 no 2_656
C64 H81A 2.8989 no .
C65 H28A 3.1819 no 2_656
C65 H28B 3.0072 no 2_656
C65 H29A 3.3198 no 2_656
C65 H55 3.3226 no 1_456
C65 H81A 2.6283 no .
C65 H81B 3.5567 no 2_556
C65 H81C 3.2467 no .
C66 H28A 3.3423 no 2_656
C66 H28B 2.7558 no 2_656
C66 H79 3.4963 no 2_656
C66 H81A 2.6795 no .
C66 H81B 3.2847 no .
C66 H81C 3.4505 no .
C66 H81C 3.1904 no 2_556
C67 H26B 3.2562 no .
C67 H27B 3.1933 no .
C67 H28A 3.2676 no 2_656
C67 H28B 3.0038 no 2_656
C67 H68 3.4436 no 2_656
C67 H81A 2.9802 no .
C68 H26B 3.4037 no .
C68 H27A 3.3011 no .
C68 H27B 3.4330 no .
C68 H27B 3.4215 no 2_656
C68 H28A 3.0056 no 2_656
C68 H28B 3.4376 no 2_656
C68 H67 3.4545 no 2_656
C68 H81A 3.2243 no .
C69 H15B 3.1577 no 2_666
C70 H15B 2.8855 no 2_666
C70 H16B 3.0580 no 2_666
C70 H25B 3.0719 no .
C70 H81A 3.4137 no .
C71 H15B 3.5414 no 2_666
C71 H16B 2.9498 no 2_666
C71 H25A 3.4807 no .
C71 H25B 2.9222 no .
C71 H42 2.8980 no 1_455
C72 H9 3.2707 no .
C72 H19B 3.1367 no 1_455
C72 H25B 3.5372 no .
C72 H41 3.4879 no 1_455
C72 H42 3.0405 no 1_455
C73 H8 3.4293 no .
C73 H9 3.1387 no .
C73 H58 3.4573 no 2_666
C73 H73 3.2943 no 2_666
C74 H18B 3.1370 no 2_766
C74 H19B 3.5257 no 2_766
C74 H73 3.5808 no 2_666
C75 H3N 3.4737 no 2_766
C75 H19A 2.9934 no 2_766
C76 H1N 3.3448 no 2_766
C76 H3N 3.2881 no 2_766
C76 H19A 2.9898 no 2_766
C76 H21B 3.0825 no 2_766
C76 H27B 3.2683 no 2_656
C76 H28A 3.2567 no 2_656
C76 H49 3.1290 no 1_556
C77 H1N 2.7671 no 2_766
C77 H3N 2.9261 no 2_766
C77 H19A 3.5771 no 2_766
C77 H21B 3.4712 no 2_766
C77 H27B 3.1960 no 2_656
C77 H49 3.1620 no 1_556
C77 H67 3.5852 no 2_656
C78 H1N 3.3887 no 2_766
C78 H3N 2.6532 no 2_766
C78 H14A 3.5047 no 2_766
C78 H16A 2.9527 no 2_766
C78 H66 3.3460 no 2_656
C78 H67 3.1330 no 2_656
C78 H81C 3.5337 no 1_655
C79 H3N 2.7698 no 2_766
C79 H16A 3.3249 no 2_766
C79 H17A 3.3247 no 2_766
C79 H18B 3.5988 no 2_766
C79 H66 3.1233 no 2_656
C79 H67 3.0236 no 2_656
C80 H3N 3.1861 no 2_766
C80 H18B 3.2454 no 2_766
C80 H19A 3.5344 no 2_766
C80 H67 3.3576 no 2_656
C81 H26B 2.9039 no .
C81 H65 3.5357 no .
C81 H65 3.5757 no 2_556
C81 H66 3.4977 no .
C81 H66 3.0816 no 2_556
C81 H70 3.2055 no .
C81 H78 3.5959 no 1_455
C81 H81B 3.4235 no 2_556
C81 H81C 3.1153 no 2_556
C82 H11 3.2922 no 1_455
C82 H12 3.4796 no 1_455
C82 H16B 3.3313 no 2_666
C82 H25A 3.0324 no .
C82 H26B 3.0942 no .
C82 H55 3.5248 no 2_655
C82 H66 3.2108 no 2_556
C82 H70 3.1281 no .
C82 H71 3.2666 no .
B2 H15B 3.4293 no 2_666
B2 H19A 3.5987 no 2_766
H1N C76 3.3448 no 2_766
H1N C77 2.7671 no 2_766
H1N C78 3.3887 no 2_766
H1N H76 3.4598 no 2_766
H1N H77 2.4954 no 2_766
H1N H78 3.5752 no 2_766
H2 C59 3.1912 no 2_666
H2 C60 3.0678 no 2_666
H2 H36 3.4744 no 2_765
H2 H47 3.3318 no .
H2 H59 2.7637 no 2_666
H2 H60 2.5402 no 2_666
H2N C58 3.1039 no 2_666
H2N C59 2.7548 no 2_666
H2N C60 3.1616 no 2_666
H2N H58 3.3857 no 2_666
H2N H59 2.8403 no 2_666
H2N H60 3.5050 no 2_666
H3 C40 2.9329 no 1_455
H3 C41 2.8969 no 1_455
H3 H31A 2.7419 no 2_655
H3 H40 2.5576 no 1_455
H3 H41 2.4966 no 1_455
H3 H59 3.4583 no 2_666
H3N C75 3.4737 no 2_766
H3N C76 3.2881 no 2_766
H3N C77 2.9261 no 2_766
H3N C78 2.6532 no 2_766
H3N C79 2.7698 no 2_766
H3N C80 3.1861 no 2_766
H3N H77 3.4014 no 2_766
H3N H78 3.0149 no 2_766
H3N H79 3.1593 no 2_766
H4N C41 3.4189 no .
H4N C42 3.0258 no .
H4N C43 3.3912 no .
H4N H42 3.0570 no .
H4N H72 3.2813 no 1_655
H5 C32 3.5843 no 2_655
H5 C53 3.3841 no 2_755
H5 C54 3.2506 no 2_755
H5 H32A 3.5610 no 2_655
H5 H32B 2.7847 no 2_655
H5 H43 3.2694 no .
H5 H53 2.9359 no 2_755
H5 H54 2.6944 no 2_755
H5N C45 3.2070 no 2_655
H5N C46 3.3101 no 2_655
H5N C47 3.1863 no 2_655
H5N C48 2.9145 no 2_655
H5N C49 2.7115 no 2_655
H5N C50 2.8398 no 2_655
H5N H48 3.4089 no 2_655
H5N H49 3.1016 no 2_655
H5N H50 3.2698 no 2_655
H6 C43 2.8433 no .
H6 C44 3.1050 no .
H6 H43 2.4940 no .
H6 H44 2.9616 no .
H6 H46 2.9897 no .
H6N C41 2.8970 no 1_455
H6N C42 2.6551 no 1_455
H6N C43 3.3186 no 1_455
H6N H41 3.0115 no 1_455
H6N H42 2.6368 no 1_455
H7N C48 3.5063 no 2_655
H7N C49 2.7364 no 2_655
H7N C50 3.3241 no 2_655
H7N H49 2.2890 no 2_655
H7N H50 3.3213 no 2_655
H7N H76 3.3845 no 2_656
H7N H77 3.4621 no 2_656
H8 C59 3.4821 no 2_666
H8 C73 3.4293 no .
H8 H59 2.7823 no 2_666
H8 H73 2.8288 no .
H8N C53 3.4766 no 2_755
H8N C54 2.7172 no 2_755
H8N C55 2.9858 no 2_755
H8N H54 2.5757 no 2_755
H8N H55 3.0274 no 2_755
H9 C72 3.2707 no .
H9 C73 3.1387 no .
H9 H41 3.0670 no 1_455
H9 H59 3.5039 no 2_666
H9 H72 3.4014 no .
H9 H73 3.1781 no .
H11 N9 2.6399 no 1_655
H11 C82 3.2922 no 1_655
H11 H54 2.7603 no 2_755
H11 H66 3.3423 no 2_656
H11 H79 2.7024 no .
H12 N9 2.5096 no 1_655
H12 C17 3.5666 no 2_766
H12 C82 3.4796 no 1_655
H12 H16B 3.2304 no 2_766
H12 H17A 2.7307 no 2_766
H12 H43 3.4169 no .
H12 H71 3.4222 no 1_655
H12 H79 3.4845 no .
H13A C34 3.4964 no 2_765
H13A C35 3.0154 no 2_765
H13A C36 2.9277 no 2_765
H13A C37 3.3157 no 2_765
H13A H35 3.2912 no 2_765
H13A H36 3.1641 no 2_765
H13B C33 3.2235 no 2_765
H13B C34 3.2730 no 2_765
H13B C35 3.4499 no 2_765
H13B C36 3.5623 no 2_765
H13B C37 3.4827 no 2_765
H13B C38 3.3216 no 2_765
H13B H50 3.2354 no 2_765
H13B H56 2.7590 no 2_765
H14A C78 3.5047 no 2_766
H14A H64 2.8849 no 2_666
H14A H65 3.5930 no 2_666
H14A H77 3.4264 no 2_766
H14A H78 3.0316 no 2_766
H14B C57 3.4781 no 2_666
H14B C60 3.4719 no 2_666
H14B C61 3.2301 no 2_666
H14B C62 3.2128 no 2_666
H14B C64 3.3321 no 2_666
H14B H61 3.5964 no 2_666
H14B H62 3.5571 no 2_666
H14B H64 2.3945 no 2_666
H15A C58 3.2810 no 2_666
H15A H58 2.9439 no 2_666
H15A H73 3.2867 no .
H15B C57 3.0220 no 2_666
H15B C58 2.8342 no 2_666
H15B C59 3.5338 no 2_666
H15B C64 3.2970 no 2_666
H15B C69 3.1577 no 2_666
H15B C70 2.8855 no 2_666
H15B C71 3.5414 no 2_666
H15B B2 3.4293 no 2_666
H15B H58 2.7860 no 2_666
H15B H64 2.6448 no 2_666
H15B H70 2.7943 no 2_666
H16A C78 2.9527 no 2_766
H16A C79 3.3249 no 2_766
H16A H78 2.5534 no 2_766
H16A H79 3.2070 no 2_766
H16A H81C 3.5592 no 2_666
H16B N9 3.2775 no 2_666
H16B C70 3.0580 no 2_666
H16B C71 2.9498 no 2_666
H16B C82 3.3313 no 2_666
H16B H12 3.2304 no 2_766
H16B H70 2.8452 no 2_666
H16B H71 2.6390 no 2_666
H17A O2 3.1811 no 2_766
H17A C7 3.1186 no 2_766
H17A C12 2.9045 no 2_766
H17A C79 3.3247 no 2_766
H17A H12 2.7307 no 2_766
H17A H17B 3.3680 no 2_766
H17A H18A 3.3587 no 2_766
H17A H79 3.0172 no 2_766
H17B C17 3.4700 no 2_766
H17B C18 3.4396 no 2_766
H17B H17A 3.3680 no 2_766
H17B H17B 2.7789 no 2_766
H17B H18A 2.6769 no 2_766
H17B H18B 3.4528 no 2_766
H18A C17 3.4160 no 2_766
H18A H17A 3.3587 no 2_766
H18A H17B 2.6769 no 2_766
H18A H74 3.5465 no 2_766
H18B C74 3.1370 no 2_766
H18B C79 3.5988 no 2_766
H18B C80 3.2454 no 2_766
H18B H17B 3.4528 no 2_766
H18B H73 3.5813 no 2_766
H18B H74 2.2344 no 2_766
H18B H80 3.2585 no 2_766
H19A C57 3.2380 no 2_766
H19A C58 3.2551 no 2_766
H19A C75 2.9934 no 2_766
H19A C76 2.9898 no 2_766
H19A C77 3.5771 no 2_766
H19A C80 3.5344 no 2_766
H19A B2 3.5987 no 2_766
H19A H58 3.3937 no 2_766
H19A H74 2.9418 no 2_766
H19A H76 3.1375 no 2_766
H19B C58 3.0526 no 2_766
H19B C59 3.4276 no 2_766
H19B C72 3.1367 no 1_655
H19B C74 3.5257 no 2_766
H19B H58 2.8782 no 2_766
H19B H59 3.5221 no 2_766
H19B H72 2.3560 no 1_655
H19B H74 2.7228 no 2_766
H20A C34 3.5290 no .
H20A C39 3.0836 no .
H20A C40 3.0162 no .
H20A C41 3.2233 no .
H20A C42 3.4556 no .
H20A C43 3.5035 no .
H20A C44 3.3184 no .
H20A C46 3.4577 no .
H20A H34 3.0961 no .
H20A H40 3.4007 no .
H20A H46 2.6564 no .
H20B C40 3.0545 no .
H20B C41 2.9225 no .
H20B C42 3.5202 no .
H20B C58 3.5248 no 2_766
H20B C59 3.0253 no 2_766
H20B C60 3.0720 no 2_766
H20B H40 3.1825 no .
H20B H41 2.9799 no .
H20B H59 3.2036 no 2_766
H20B H60 3.2639 no 2_766
H21A C34 3.0310 no .
H21A C35 2.9595 no .
H21A C48 3.5147 no 2_765
H21A C60 3.5850 no 2_766
H21A C61 3.3828 no 2_766
H21A H34 2.7959 no .
H21A H35 2.6910 no .
H21A H48 3.3815 no 2_765
H21A H61 3.3752 no 2_766
H21B C61 3.4988 no 2_766
H21B C62 3.4238 no 2_766
H21B C76 3.0825 no 2_766
H21B C77 3.4712 no 2_766
H21B H49 3.2348 no 2_765
H21B H76 2.6993 no 2_766
H21B H77 3.4221 no 2_766
H22A C34 3.0666 no 2_765
H22A C35 3.4201 no 2_765
H22A C48 3.5033 no 2_765
H22A C49 3.0595 no 2_765
H22A C50 3.1226 no 2_765
H22A H34 2.8324 no 2_765
H22A H35 3.5978 no .
H22A H35 3.4436 no 2_765
H22A H49 3.2592 no 2_765
H22A H50 3.3704 no 2_765
H22B C34 3.5950 no 2_765
H22B C35 3.3056 no 2_765
H22B C46 3.5178 no .
H22B H34 3.0808 no .
H22B H34 3.4987 no 2_765
H22B H35 2.9875 no 2_765
H22B H46 3.1225 no .
H22B H47 3.3217 no .
H23A C44 3.3560 no 2_655
H23A C45 3.3510 no 2_655
H23A C51 3.5955 no 2_655
H23A C52 3.5174 no 1_455
H23A C52 3.3161 no 2_655
H23A C53 3.3502 no 1_455
H23A H44 2.5058 no 2_655
H23A H52 2.9660 no 1_455
H23A H52 3.1409 no 2_655
H23A H53 2.6368 no 1_455
H23B C52 3.1941 no 1_455
H23B C53 3.4067 no 1_455
H23B H30B 3.4119 no 2_655
H23B H52 2.6112 no 1_455
H23B H53 3.0285 no 1_455
H24A C42 3.2576 no 1_455
H24A C43 2.9409 no 1_455
H24A C44 3.4593 no 1_455
H24A C51 3.5841 no 2_655
H24A C52 3.0496 no 2_655
H24A C53 2.8172 no 2_655
H24A C54 3.1262 no 2_655
H24A H42 3.4688 no 1_455
H24A H43 2.9280 no 1_455
H24A H52 3.2806 no 1_455
H24A H52 3.3813 no 2_655
H24A H53 3.0462 no 2_655
H24A H54 3.4988 no 2_655
H24B C45 3.5473 no 2_655
H24B C50 3.0289 no 2_655
H24B C51 3.2847 no 2_655
H24B C52 3.4107 no 2_655
H24B C53 3.5934 no 2_655
H24B C55 3.4806 no 2_655
H24B C56 3.3129 no 2_655
H24B H50 2.7102 no 2_655
H25A N9 2.7621 no .
H25A C42 3.1991 no 1_455
H25A C43 3.5552 no 1_455
H25A C71 3.4807 no .
H25A C82 3.0324 no .
H25A H42 2.6609 no 1_455
H25A H43 3.3193 no 1_455
H25A H71 3.0420 no .
H25B C70 3.0719 no .
H25B C71 2.9222 no .
H25B C72 3.5372 no .
H25B H42 2.9820 no 1_455
H25B H70 3.1636 no .
H25B H71 2.9483 no .
H26A H49 3.5154 no 2_655
H26A H50 3.1023 no 2_655
H26A H77 3.1785 no 2_656
H26A H81B 3.4976 no .
H26B C67 3.2562 no .
H26B C68 3.4037 no .
H26B C81 2.9039 no .
H26B C82 3.0942 no .
H26B H67 3.1879 no .
H26B H68 3.4222 no .
H26B H70 3.3517 no .
H26B H81A 2.6650 no .
H26B H81B 2.6027 no .
H27A C68 3.3011 no .
H27A H67 3.4351 no .
H27A H67 3.5516 no 2_656
H27A H68 2.6531 no .
H27A H80 3.4378 no .
H27B C67 3.1933 no .
H27B C68 3.4330 no .
H27B C68 3.4215 no 2_656
H27B C76 3.2683 no 2_656
H27B C77 3.1960 no 2_656
H27B H67 2.5887 no .
H27B H68 3.0351 no .
H27B H68 3.3055 no 2_656
H27B H76 3.3987 no 2_656
H27B H77 3.2851 no 2_656
H28A C62 3.4007 no 2_656
H28A C63 2.8425 no 2_656
H28A C64 2.9267 no 2_656
H28A C65 3.1819 no 2_656
H28A C66 3.3423 no 2_656
H28A C67 3.2676 no 2_656
H28A C68 3.0056 no 2_656
H28A C76 3.2567 no 2_656
H28A H49 3.3710 no 2_655
H28A H62 2.4856 no 2_656
H28A H64 3.3894 no 2_656
H28A H68 3.4973 no 2_656
H28A H76 2.7991 no 2_656
H28B C64 3.4553 no 2_656
H28B C65 3.0072 no 2_656
H28B C66 2.7558 no 2_656
H28B C67 3.0038 no 2_656
H28B C68 3.4376 no 2_656
H28B H65 3.4042 no 2_656
H28B H66 3.0195 no 2_656
H28B H67 3.4068 no 2_656
H29A C55 3.2297 no 2_755
H29A C64 3.4795 no 2_656
H29A C65 3.3198 no 2_656
H29A H38 3.5383 no 2_755
H29A H55 3.0151 no 2_755
H29A H62 3.0673 no 2_656
H29A H64 3.5139 no 2_656
H29A H65 3.2364 no 2_656
H29B C48 2.9832 no 2_655
H29B C49 3.2532 no 2_655
H29B H48 2.5845 no 2_655
H29B H49 3.0695 no 2_655
H29B H62 3.0066 no 2_656
H30A C51 3.2733 no 2_755
H30A C52 3.1815 no 2_755
H30A C53 3.1055 no 2_755
H30A C54 3.1159 no 2_755
H30A C55 3.1481 no 2_755
H30A C56 3.1904 no 2_755
H30A H38 2.6548 no 2_755
H30A H53 3.5814 no 2_755
H30B C32 3.2760 no 2_655
H30B C52 3.5560 no 2_755
H30B C53 3.0240 no 2_755
H30B C54 3.2362 no 2_755
H30B H23B 3.4119 no 2_655
H30B H32A 2.5196 no 2_655
H30B H32B 3.1456 no 2_655
H30B H53 3.0622 no 2_755
H30B H54 3.4371 no 2_755
H31A O3 2.8204 no 2_655
H31A C2 3.3719 no 2_655
H31A C3 2.6439 no 2_655
H31A C4 2.6211 no 2_655
H31A C5 3.3011 no 2_655
H31A H3 2.7419 no 2_655
H31A H32A 3.2502 no 2_655
H31B C47 2.9614 no 2_655
H31B C48 2.7933 no 2_655
H31B C49 3.5564 no 2_655
H31B H47 2.9731 no 2_655
H31B H48 2.7165 no 2_655
H32A O3 3.4193 no 2_655
H32A C30 3.3414 no 2_655
H32A C31 3.4229 no 2_655
H32A C32 3.2572 no 2_655
H32A H5 3.5610 no 2_655
H32A H30B 2.5196 no 2_655
H32A H31A 3.2502 no 2_655
H32A H32A 2.4391 no 2_655
H32B O3 3.4715 no 2_655
H32B C4 3.1192 no 2_655
H32B C5 2.7871 no 2_655
H32B C6 3.3133 no 2_655
H32B C46 3.5838 no 2_655
H32B C47 3.5513 no 2_655
H32B H5 2.7847 no 2_655
H32B H30B 3.1456 no 2_655
H32B H44 3.2275 no 2_655
H32B H53 3.1732 no 1_455
H34 C21 3.4069 no .
H34 C22 3.5602 no .
H34 H20A 3.0961 no .
H34 H21A 2.7959 no .
H34 H22A 2.8324 no 2_765
H34 H22B 3.0808 no .
H34 H22B 3.4987 no 2_765
H35 C47 2.7925 no 2_765
H35 C48 2.9676 no 2_765
H35 H13A 3.2912 no 2_765
H35 H21A 2.6910 no .
H35 H22A 3.5978 no .
H35 H22A 3.4436 no 2_765
H35 H22B 2.9875 no 2_765
H35 H47 2.5927 no 2_765
H35 H48 2.8912 no 2_765
H36 C36 3.2780 no 2_865
H36 C37 3.0350 no 2_865
H36 H2 3.4744 no 2_765
H36 H13A 3.1641 no 2_765
H36 H36 2.9470 no 2_865
H36 H37 2.4672 no 2_865
H36 H47 3.3066 no 2_765
H36 H48 3.5522 no 2_765
H36 H60 3.2462 no 1_654
H36 H61 3.2777 no 2_766
H37 C36 3.2185 no 2_865
H37 C61 3.1326 no 1_654
H37 H36 2.4672 no 2_865
H37 H48 3.4926 no 1_655
H37 H60 3.4934 no 1_654
H37 H61 2.3623 no 1_654
H38 C30 3.5830 no 2_755
H38 H29A 3.5383 no 2_755
H38 H30A 2.6548 no 2_755
H40 C3 3.4550 no 1_655
H40 H3 2.5576 no 1_655
H40 H20A 3.4007 no .
H40 H20B 3.1825 no .
H40 H60 3.0496 no 2_766
H41 C3 3.1906 no 1_655
H41 C59 3.2880 no 2_766
H41 C72 3.4879 no 1_655
H41 H3 2.4966 no 1_655
H41 H6N 3.0115 no 1_655
H41 H9 3.0670 no 1_655
H41 H20B 2.9799 no .
H41 H59 2.5904 no 2_766
H41 H60 3.5918 no 2_766
H41 H72 2.8322 no 1_655
H42 N6 3.3231 no 1_655
H42 N9 3.5359 no 1_655
H42 C25 3.1338 no 1_655
H42 C71 2.8980 no 1_655
H42 C72 3.0405 no 1_655
H42 H4N 3.0570 no .
H42 H6N 2.6368 no 1_655
H42 H24A 3.4688 no 1_655
H42 H25A 2.6609 no 1_655
H42 H25B 2.9820 no 1_655
H42 H71 2.3720 no 1_655
H42 H72 2.6610 no 1_655
H43 N9 3.4429 no 1_655
H43 C6 3.3258 no .
H43 C53 2.9855 no 2_755
H43 C54 2.9972 no 2_755
H43 H5 3.2694 no .
H43 H6 2.4940 no .
H43 H12 3.4169 no .
H43 H24A 2.9280 no 1_655
H43 H25A 3.3193 no 1_655
H43 H53 2.5549 no 2_755
H43 H54 2.5686 no 2_755
H44 C6 3.5269 no .
H44 C23 3.4753 no 2_655
H44 C53 3.3105 no 2_755
H44 H6 2.9616 no .
H44 H23A 2.5058 no 2_655
H44 H32B 3.2275 no 2_655
H44 H53 2.4382 no 2_755
H46 O1 3.2455 no .
H46 C1 3.4019 no .
H46 C6 3.2802 no .
H46 H6 2.9897 no .
H46 H20A 2.6564 no .
H46 H22B 3.1225 no .
H47 O1 3.0434 no .
H47 C1 2.9907 no .
H47 C2 3.2191 no .
H47 C6 3.5628 no .
H47 C35 3.3704 no 2_765
H47 H2 3.3318 no .
H47 H22B 3.3217 no .
H47 H31B 2.9731 no 2_655
H47 H35 2.5927 no 2_765
H47 H36 3.3066 no 2_765
H48 C29 3.5557 no 2_655
H48 C61 3.2916 no 1_554
H48 H5N 3.4089 no 2_655
H48 H21A 3.3815 no 2_765
H48 H29B 2.5845 no 2_655
H48 H31B 2.7165 no 2_655
H48 H35 2.8912 no 2_765
H48 H36 3.5522 no 2_765
H48 H37 3.4926 no 1_455
H48 H61 2.5859 no 1_554
H48 H62 3.2528 no 1_554
H49 N7 3.2292 no 2_655
H49 C76 3.1290 no 1_554
H49 C77 3.1620 no 1_554
H49 H5N 3.1016 no 2_655
H49 H7N 2.2890 no 2_655
H49 H21B 3.2348 no 2_765
H49 H22A 3.2592 no 2_765
H49 H26A 3.5154 no 2_655
H49 H28A 3.3710 no 2_655
H49 H29B 3.0695 no 2_655
H49 H62 3.3553 no 1_554
H49 H76 2.4742 no 1_554
H49 H77 2.5788 no 1_554
H50 H5N 3.2698 no 2_655
H50 H7N 3.3213 no 2_655
H50 H13B 3.2354 no 2_765
H50 H22A 3.3704 no 2_765
H50 H24B 2.7102 no 2_655
H50 H26A 3.1023 no 2_655
H50 H77 3.0518 no 1_554
H52 C23 3.1797 no 1_655
H52 H23A 2.9660 no 1_655
H52 H23A 3.1409 no 2_655
H52 H23B 2.6112 no 1_655
H52 H24A 3.2806 no 1_655
H52 H24A 3.3813 no 2_655
H52 H52 3.5306 no 2_755
H53 C23 3.2767 no 1_655
H53 C43 3.0230 no 2_755
H53 C44 2.9744 no 2_755
H53 H5 2.9359 no 2_755
H53 H23A 2.6368 no 1_655
H53 H23B 3.0285 no 1_655
H53 H24A 3.0462 no 2_655
H53 H30A 3.5814 no 2_755
H53 H30B 3.0622 no 2_755
H53 H32B 3.1732 no 1_655
H53 H43 2.5549 no 2_755
H53 H44 2.4382 no 2_755
H54 N8 3.5038 no 2_755
H54 N9 2.8928 no 2_655
H54 C5 3.5695 no 2_755
H54 C11 3.3377 no 2_755
H54 C43 3.4714 no 2_755
H54 H5 2.6944 no 2_755
H54 H8N 2.5757 no 2_755
H54 H11 2.7603 no 2_755
H54 H24A 3.4988 no 2_655
H54 H30B 3.4371 no 2_755
H54 H43 2.5686 no 2_755
H55 N9 3.5213 no 2_655
H55 C65 3.3226 no 1_654
H55 C82 3.5248 no 2_655
H55 H8N 3.0274 no 2_755
H55 H29A 3.0151 no 2_755
H55 H65 2.5331 no 1_654
H55 H81B 3.4688 no 2_655
H56 H13B 2.7590 no 2_765
H58 C15 3.2922 no 2_666
H58 C19 3.5918 no 2_766
H58 C73 3.4573 no 2_666
H58 H2N 3.3857 no 2_666
H58 H15A 2.9439 no 2_666
H58 H15B 2.7860 no 2_666
H58 H19A 3.3937 no 2_766
H58 H19B 2.8782 no 2_766
H58 H72 3.2239 no 2_666
H58 H73 2.7213 no 2_666
H59 C2 3.2768 no 2_666
H59 C8 3.5847 no 2_666
H59 C41 3.4135 no 2_766
H59 H2 2.7637 no 2_666
H59 H2N 2.8403 no 2_666
H59 H3 3.4583 no 2_666
H59 H8 2.7823 no 2_666
H59 H9 3.5039 no 2_666
H59 H19B 3.5221 no 2_766
H59 H20B 3.2036 no 2_766
H59 H41 2.5904 no 2_766
H59 H72 3.1746 no 2_666
H59 H73 3.3297 no 2_666
H60 C2 3.4398 no 2_666
H60 C36 3.5230 no 2_766
H60 H2 2.5402 no 2_666
H60 H2N 3.5050 no 2_666
H60 H20B 3.2639 no 2_766
H60 H36 3.2462 no 1_456
H60 H37 3.4934 no 1_456
H60 H40 3.0496 no 2_766
H60 H41 3.5918 no 2_766
H61 C36 3.5543 no 2_766
H61 C37 3.1826 no 1_456
H61 C48 3.4819 no 1_556
H61 H14B 3.5964 no 2_666
H61 H21A 3.3752 no 2_766
H61 H36 3.2777 no 2_766
H61 H37 2.3623 no 1_456
H61 H48 2.5859 no 1_556
H62 C28 3.2571 no 2_656
H62 C29 3.2733 no 2_656
H62 H14B 3.5571 no 2_666
H62 H28A 2.4856 no 2_656
H62 H29A 3.0673 no 2_656
H62 H29B 3.0066 no 2_656
H62 H48 3.2528 no 1_556
H62 H49 3.3553 no 1_556
H64 C14 3.0503 no 2_666
H64 C15 3.4715 no 2_666
H64 H14A 2.8849 no 2_666
H64 H14B 2.3945 no 2_666
H64 H15B 2.6448 no 2_666
H64 H28A 3.3894 no 2_656
H64 H29A 3.5139 no 2_656
H64 H81A 3.4052 no .
H65 C55 3.4418 no 1_456
H65 C81 3.5357 no .
H65 C81 3.5757 no 2_556
H65 H14A 3.5930 no 2_666
H65 H28B 3.4042 no 2_656
H65 H29A 3.2364 no 2_656
H65 H55 2.5331 no 1_456
H65 H81A 3.0371 no .
H65 H81B 2.9752 no 2_556
H65 H81C 3.1830 no .
H65 H81C 3.4889 no 2_556
H66 C78 3.3460 no 2_656
H66 C79 3.1233 no 2_656
H66 C81 3.4977 no .
H66 C81 3.0816 no 2_556
H66 C82 3.2108 no 2_556
H66 H11 3.3423 no 2_656
H66 H28B 3.0195 no 2_656
H66 H78 3.1267 no 2_656
H66 H79 2.7307 no 2_656
H66 H81A 3.1139 no .
H66 H81B 3.2850 no .
H66 H81B 3.1577 no 2_556
H66 H81C 3.5293 no .
H66 H81C 2.5081 no 2_556
H67 C27 3.3536 no .
H67 C68 3.4545 no 2_656
H67 C77 3.5852 no 2_656
H67 C78 3.1330 no 2_656
H67 C79 3.0236 no 2_656
H67 C80 3.3576 no 2_656
H67 H26B 3.1879 no .
H67 H27A 3.4351 no .
H67 H27A 3.5516 no 2_656
H67 H27B 2.5887 no .
H67 H28B 3.4068 no 2_656
H67 H67 3.5803 no 2_656
H67 H68 2.7170 no 2_656
H67 H78 3.4257 no 2_656
H67 H79 3.2834 no 2_656
H67 H81A 3.5391 no .
H68 C27 3.2481 no .
H68 C67 3.4436 no 2_656
H68 H26B 3.4222 no .
H68 H27A 2.6531 no .
H68 H27B 3.0351 no .
H68 H27B 3.3055 no 2_656
H68 H28A 3.4973 no 2_656
H68 H67 2.7170 no 2_656
H68 H68 3.5547 no 2_656
H70 N9 3.5366 no .
H70 C15 3.5215 no 2_666
H70 C16 3.5046 no 2_666
H70 C81 3.2055 no .
H70 C82 3.1281 no .
H70 H15B 2.7943 no 2_666
H70 H16B 2.8452 no 2_666
H70 H25B 3.1636 no .
H70 H26B 3.3517 no .
H70 H81A 2.4795 no .
H71 N9 2.8325 no .
H71 C25 3.4712 no .
H71 C42 3.3062 no 1_455
H71 C82 3.2666 no .
H71 H12 3.4222 no 1_455
H71 H16B 2.6390 no 2_666
H71 H25A 3.0420 no .
H71 H25B 2.9483 no .
H71 H42 2.3720 no 1_455
H72 C19 3.2803 no 1_455
H72 C41 3.3333 no 1_455
H72 C42 3.2486 no 1_455
H72 H4N 3.2813 no 1_455
H72 H9 3.4014 no .
H72 H19B 2.3560 no 1_455
H72 H41 2.8322 no 1_455
H72 H42 2.6610 no 1_455
H72 H58 3.2239 no 2_666
H72 H59 3.1746 no 2_666
H73 C8 3.3097 no .
H73 C9 3.4936 no .
H73 C58 3.5301 no 2_666
H73 C73 3.2943 no 2_666
H73 C74 3.5808 no 2_666
H73 H8 2.8288 no .
H73 H9 3.1781 no .
H73 H15A 3.2867 no .
H73 H18B 3.5813 no 2_766
H73 H58 2.7213 no 2_666
H73 H59 3.3297 no 2_666
H73 H73 3.2385 no 2_666
H74 C18 2.9923 no 2_766
H74 C19 3.0416 no 2_766
H74 H18A 3.5465 no 2_766
H74 H18B 2.2344 no 2_766
H74 H19A 2.9418 no 2_766
H74 H19B 2.7228 no 2_766
H76 C49 3.3754 no 1_556
H76 H1N 3.4598 no 2_766
H76 H7N 3.3845 no 2_656
H76 H19A 3.1375 no 2_766
H76 H21B 2.6993 no 2_766
H76 H27B 3.3987 no 2_656
H76 H28A 2.7991 no 2_656
H76 H49 2.4742 no 1_556
H77 N1 3.4389 no 2_766
H77 C49 3.3076 no 1_556
H77 C50 3.5463 no 1_556
H77 H1N 2.4954 no 2_766
H77 H3N 3.4014 no 2_766
H77 H7N 3.4621 no 2_656
H77 H14A 3.4264 no 2_766
H77 H21B 3.4221 no 2_766
H77 H26A 3.1785 no 2_656
H77 H27B 3.2851 no 2_656
H77 H49 2.5788 no 1_556
H77 H50 3.0518 no 1_556
H78 C16 3.5102 no 2_766
H78 C81 3.5959 no 1_655
H78 H1N 3.5752 no 2_766
H78 H3N 3.0149 no 2_766
H78 H14A 3.0316 no 2_766
H78 H16A 2.5534 no 2_766
H78 H66 3.1267 no 2_656
H78 H67 3.4257 no 2_656
H78 H81B 3.3351 no 2_656
H78 H81C 2.7263 no 1_655
H79 C10 3.4951 no .
H79 C11 2.8879 no .
H79 C12 3.3420 no .
H79 C66 3.4963 no 2_656
H79 H3N 3.1593 no 2_766
H79 H11 2.7024 no .
H79 H12 3.4845 no .
H79 H16A 3.2070 no 2_766
H79 H17A 3.0172 no 2_766
H79 H66 2.7307 no 2_656
H79 H67 3.2834 no 2_656
H79 H81C 3.5180 no 1_655
H80 O4 3.4087 no .
H80 C9 3.4588 no .
H80 C10 3.2110 no .
H80 C11 3.5656 no .
H80 H18B 3.2585 no 2_766
H80 H27A 3.4378 no .
H81A C63 3.2569 no .
H81A C64 2.8989 no .
H81A C65 2.6283 no .
H81A C66 2.6795 no .
H81A C67 2.9802 no .
H81A C68 3.2243 no .
H81A C70 3.4137 no .
H81A H26B 2.6650 no .
H81A H64 3.4052 no .
H81A H65 3.0371 no .
H81A H66 3.1139 no .
H81A H67 3.5391 no .
H81A H70 2.4795 no .
H81A H81C 3.4689 no 2_556
H81B C26 3.4632 no .
H81B C65 3.5567 no 2_556
H81B C66 3.2847 no .
H81B C81 3.4235 no 2_556
H81B H26A 3.4976 no .
H81B H26B 2.6027 no .
H81B H55 3.4688 no 2_655
H81B H65 2.9752 no 2_556
H81B H66 3.2850 no .
H81B H66 3.1577 no 2_556
H81B H78 3.3351 no 2_656
H81B H81B 3.4224 no 2_556
H81B H81C 2.6714 no 2_556
H81C C65 3.2467 no .
H81C C66 3.4505 no .
H81C C66 3.1904 no 2_556
H81C C78 3.5337 no 1_455
H81C C81 3.1153 no 2_556
H81C H16A 3.5592 no 2_666
H81C H65 3.1830 no .
H81C H65 3.4889 no 2_556
H81C H66 3.5293 no .
H81C H66 2.5081 no 2_556
H81C H78 2.7263 no 1_455
H81C H79 3.5180 no 1_455
H81C H81A 3.4689 no 2_556
H81C H81B 2.6714 no 2_556
H81C H81C 2.7717 no 2_556

loop_
_geom_torsion_atom_site_label_1
_geom_torsion_atom_site_label_2
_geom_torsion_atom_site_label_3
_geom_torsion_atom_site_label_4
_geom_torsion
_geom_torsion_publ_flag
O1 Mn1 O2 C7 -13.2(3) no
O2 Mn1 O1 C1 9.6(3) no
O1 Mn1 N1 C13 68.81(17) no
O1 Mn1 N1 C22 -56.8(2) no
N1 Mn1 O1 C1 -169.0(3) no
O1 Mn1 N2 C14 -91.64(17) no
O1 Mn1 N2 C15 136.8(2) no
N2 Mn1 O1 C1 -90.8(3) no
O1 Mn1 N4 C19 -178.8(2) no
O1 Mn1 N4 C20 52.6(2) no
N4 Mn1 O1 C1 104.0(3) no
O2 Mn1 N2 C14 176.61(15) no
O2 Mn1 N2 C15 45.0(2) no
N2 Mn1 O2 C7 81.4(3) no
O2 Mn1 N3 C17 -55.2(2) no
O2 Mn1 N3 C18 67.4(2) no
N3 Mn1 O2 C7 167.4(3) no
O2 Mn1 N4 C19 -87.0(2) no
O2 Mn1 N4 C20 144.39(19) no
N4 Mn1 O2 C7 -114.4(3) no
N1 Mn1 N2 C14 -2.68(16) no
N1 Mn1 N2 C15 -134.3(2) no
N2 Mn1 N1 C13 -25.66(15) no
N2 Mn1 N1 C22 -151.3(2) no
N1 Mn1 N3 C17 123.4(2) no
N1 Mn1 N3 C18 -114.0(2) no
N3 Mn1 N1 C13 -111.73(17) no
N3 Mn1 N1 C22 122.6(2) no
N1 Mn1 N4 C19 92.0(2) no
N1 Mn1 N4 C20 -36.7(2) no
N4 Mn1 N1 C13 169.96(17) no
N4 Mn1 N1 C22 44.3(2) no
N2 Mn1 N3 C17 45.5(2) no
N2 Mn1 N3 C18 168.1(2) no
N3 Mn1 N2 C14 92.04(18) no
N3 Mn1 N2 C15 -39.6(2) no
N2 Mn1 N4 C19 45.7(6) no
N2 Mn1 N4 C20 -82.9(4) no
N4 Mn1 N2 C14 44.8(5) no
N4 Mn1 N2 C15 -86.8(5) no
N3 Mn1 N4 C19 -2.7(2) no
N3 Mn1 N4 C20 -131.3(2) no
N4 Mn1 N3 C17 -150.4(3) no
N4 Mn1 N3 C18 -27.8(2) no
O3 Mn2 O4 C10 -4.8(3) no
O4 Mn2 O3 C4 7.1(3) no
O3 Mn2 N5 C23 -71.3(2) no
O3 Mn2 N5 C32 51.1(2) no
N5 Mn2 O3 C4 -173.8(3) no
O3 Mn2 N6 C24 93.3(2) no
O3 Mn2 N6 C25 -136.05(19) no
N6 Mn2 O3 C4 107.4(3) no
O3 Mn2 N8 C29 -175.03(14) no
O3 Mn2 N8 C30 -45.92(19) no
N8 Mn2 O3 C4 -87.3(3) no
O4 Mn2 N6 C24 -174.7(2) no
O4 Mn2 N6 C25 -44.0(2) no
N6 Mn2 O4 C10 -101.3(3) no
O4 Mn2 N7 C27 52.1(2) no
O4 Mn2 N7 C28 -71.12(16) no
N7 Mn2 O4 C10 173.1(3) no
O4 Mn2 N8 C29 93.38(16) no
O4 Mn2 N8 C30 -137.51(19) no
N8 Mn2 O4 C10 94.8(3) no
N5 Mn2 N6 C24 4.7(2) no
N5 Mn2 N6 C25 135.3(2) no
N6 Mn2 N5 C23 25.09(19) no
N6 Mn2 N5 C32 147.4(2) no
N5 Mn2 N7 C27 -127.0(2) no
N5 Mn2 N7 C28 109.84(16) no
N7 Mn2 N5 C23 110.8(2) no
N7 Mn2 N5 C32 -126.9(2) no
N5 Mn2 N8 C29 -85.76(17) no
N5 Mn2 N8 C30 43.35(19) no
N8 Mn2 N5 C23 -170.8(2) no
N8 Mn2 N5 C32 -48.5(2) no
N6 Mn2 N7 C27 -48.30(19) no
N6 Mn2 N7 C28 -171.51(15) no
N7 Mn2 N6 C24 -88.2(2) no
N7 Mn2 N6 C25 42.4(2) no
N6 Mn2 N8 C29 -38.6(4) no
N6 Mn2 N8 C30 90.5(4) no
N8 Mn2 N6 C24 -43.6(5) no
N8 Mn2 N6 C25 87.1(4) no
N7 Mn2 N8 C29 7.07(14) no
N7 Mn2 N8 C30 136.18(19) no
N8 Mn2 N7 C27 146.9(2) no
N8 Mn2 N7 C28 23.70(14) no
Mn1 O1 C1 C2 108.3(4) no
Mn1 O1 C1 C6 -75.0(5) no
Mn1 O2 C7 C8 -61.1(6) no
Mn1 O2 C7 C12 121.9(4) no
Mn2 O3 C4 C3 -120.4(4) no
Mn2 O3 C4 C5 64.8(5) no
Mn2 O4 C10 C9 74.1(5) no
Mn2 O4 C10 C11 -109.2(4) no
Mn1 N1 C13 C14 51.3(3) no
Mn1 N1 C22 C21 -66.6(3) no
C13 N1 C22 C21 173.0(3) no
C22 N1 C13 C14 177.0(3) no
Mn1 N2 C14 C13 31.4(4) no
Mn1 N2 C15 C16 53.6(5) no
C14 N2 C15 C16 -75.7(5) no
C15 N2 C14 C13 164.7(3) no
Mn1 N3 C17 C16 -66.7(4) no
Mn1 N3 C18 C19 54.4(3) no
C17 N3 C18 C19 177.8(3) no
C18 N3 C17 C16 175.8(3) no
Mn1 N4 C19 C18 33.4(4) no
Mn1 N4 C20 C21 50.8(4) no
C19 N4 C20 C21 -76.0(5) no
C20 N4 C19 C18 165.2(4) no
Mn2 N5 C23 C24 -52.3(3) no
Mn2 N5 C32 C31 67.9(3) no
C23 N5 C32 C31 -174.9(2) no
C32 N5 C23 C24 -174.3(2) no
Mn2 N6 C24 C23 -34.2(4) no
Mn2 N6 C25 C26 -55.2(4) no
C24 N6 C25 C26 73.2(5) no
C25 N6 C24 C23 -166.9(4) no
Mn2 N7 C27 C26 67.9(3) no
Mn2 N7 C28 C29 -51.7(3) no
C27 N7 C28 C29 -175.8(3) no
C28 N7 C27 C26 -172.9(3) no
Mn2 N8 C29 C28 -36.7(3) no
Mn2 N8 C30 C31 -56.2(4) no
C29 N8 C30 C31 70.2(5) no
C30 N8 C29 C28 -167.1(3) no
O1 C1 C2 C3 -179.0(3) no
O1 C1 C6 C5 179.3(3) no
C2 C1 C6 C5 -3.9(6) no
C6 C1 C2 C3 4.1(6) no
C1 C2 C3 C4 0.1(6) no
C2 C3 C4 O3 -179.5(4) no
C2 C3 C4 C5 -4.5(6) no
O3 C4 C5 C6 179.7(3) no
C3 C4 C5 C6 4.7(5) no
C4 C5 C6 C1 -0.6(6) no
O2 C7 C8 C9 178.7(3) no
O2 C7 C12 C11 -179.0(3) no
C8 C7 C12 C11 3.8(6) no
C12 C7 C8 C9 -4.3(6) no
C7 C8 C9 C10 0.2(6) no
C8 C9 C10 O4 -178.9(4) no
C8 C9 C10 C11 4.2(6) no
O4 C10 C11 C12 178.4(3) no
C9 C10 C11 C12 -4.7(6) no
C10 C11 C12 C7 0.6(6) no
N1 C13 C14 N2 -57.8(4) no
N2 C15 C16 C17 -67.7(6) no
C15 C16 C17 N3 75.8(5) no
N3 C18 C19 N4 -61.6(5) no
N4 C20 C21 C22 -66.7(5) no
C20 C21 C22 N1 76.1(5) no
N5 C23 C24 N6 60.5(4) no
N6 C25 C26 C27 65.2(5) no
C25 C26 C27 N7 -72.7(5) no
N7 C28 C29 N8 61.6(4) no
N8 C30 C31 C32 66.7(5) no
C30 C31 C32 N5 -74.2(5) no
C34 C33 C38 C37 -1.7(6) no
C38 C33 C34 C35 1.2(6) no
C34 C33 B1 C39 -82.8(5) no
C34 C33 B1 C45 36.4(5) no
C34 C33 B1 C51 156.3(4) no
B1 C33 C34 C35 175.0(3) no
C38 C33 B1 C39 90.5(5) no
C38 C33 B1 C45 -150.4(4) no
C38 C33 B1 C51 -30.4(5) no
B1 C33 C38 C37 -175.4(4) no
C33 C34 C35 C36 -0.8(7) no
C34 C35 C36 C37 0.7(7) no
C35 C36 C37 C38 -1.2(8) no
C36 C37 C38 C33 1.7(8) no
C40 C39 C44 C43 1.6(6) no
C44 C39 C40 C41 -1.2(6) no
C40 C39 B1 C33 -26.5(5) no
C40 C39 B1 C45 -142.3(4) no
C40 C39 B1 C51 94.5(4) no
B1 C39 C40 C41 -179.6(4) no
C44 C39 B1 C33 155.2(4) no
C44 C39 B1 C45 39.4(5) no
C44 C39 B1 C51 -83.8(5) no
B1 C39 C44 C43 180.0(4) no
C39 C40 C41 C42 -0.4(7) no
C40 C41 C42 C43 1.7(7) no
C41 C42 C43 C44 -1.4(6) no
C42 C43 C44 C39 -0.4(7) no
C46 C45 C50 C49 2.2(6) no
C50 C45 C46 C47 -1.1(6) no
C46 C45 B1 C33 -92.0(5) no
C46 C45 B1 C39 24.7(5) no
C46 C45 B1 C51 147.9(4) no
B1 C45 C46 C47 170.0(3) no
C50 C45 B1 C33 78.4(4) no
C50 C45 B1 C39 -164.8(3) no
C50 C45 B1 C51 -41.6(5) no
B1 C45 C50 C49 -169.0(3) no
C45 C46 C47 C48 -0.8(7) no
C46 C47 C48 C49 1.8(6) no
C47 C48 C49 C50 -0.7(6) no
C48 C49 C50 C45 -1.3(6) no
C52 C51 C56 C55 2.3(5) no
C56 C51 C52 C53 -0.9(5) no
C52 C51 B1 C33 136.6(4) no
C52 C51 B1 C39 17.4(5) no
C52 C51 B1 C45 -106.1(4) no
B1 C51 C52 C53 177.8(3) no
C56 C51 B1 C33 -44.7(5) no
C56 C51 B1 C39 -163.9(3) no
C56 C51 B1 C45 72.5(5) no
B1 C51 C56 C55 -176.5(3) no
C51 C52 C53 C54 -1.2(6) no
C52 C53 C54 C55 2.0(6) no
C53 C54 C55 C56 -0.7(6) no
C54 C55 C56 C51 -1.6(6) no
C58 C57 C62 C61 -1.9(6) no
C62 C57 C58 C59 1.3(6) no
C58 C57 B2 C63 -135.9(4) no
C58 C57 B2 C69 -15.9(5) no
C58 C57 B2 C75 106.8(4) no
B2 C57 C58 C59 -177.5(3) no
C62 C57 B2 C63 45.5(5) no
C62 C57 B2 C69 165.5(4) no
C62 C57 B2 C75 -71.8(5) no
B2 C57 C62 C61 176.8(3) no
C57 C58 C59 C60 0.3(6) no
C58 C59 C60 C61 -1.4(6) no
C59 C60 C61 C62 0.8(7) no
C60 C61 C62 C57 0.9(7) no
C64 C63 C68 C67 -1.6(6) no
C68 C63 C64 C65 2.3(6) no
C64 C63 B2 C57 24.5(6) no
C64 C63 B2 C69 -95.9(5) no
C64 C63 B2 C75 144.3(4) no
B2 C63 C64 C65 -179.9(4) no
C68 C63 B2 C57 -157.9(4) no
C68 C63 B2 C69 81.7(5) no
C68 C63 B2 C75 -38.0(5) no
B2 C63 C68 C67 -179.5(4) no
C63 C64 C65 C66 -1.5(7) no
C64 C65 C66 C67 -0.2(8) no
C65 C66 C67 C68 0.8(7) no
C66 C67 C68 C63 0.2(7) no
C70 C69 C74 C73 0.4(6) no
C74 C69 C70 C71 -1.4(6) no
C70 C69 B2 C57 -102.3(4) no
C70 C69 B2 C63 19.2(5) no
C70 C69 B2 C75 135.6(4) no
B2 C69 C70 C71 174.1(3) no
C74 C69 B2 C57 72.9(5) no
C74 C69 B2 C63 -165.7(4) no
C74 C69 B2 C75 -49.2(5) no
B2 C69 C74 C73 -175.2(3) no
C69 C70 C71 C72 1.7(7) no
C70 C71 C72 C73 -0.8(7) no
C71 C72 C73 C74 -0.1(7) no
C72 C73 C74 C69 0.3(7) no
C76 C75 C80 C79 0.5(5) no
C80 C75 C76 C77 -1.5(5) no
C76 C75 B2 C57 43.0(5) no
C76 C75 B2 C63 -77.3(4) no
C76 C75 B2 C69 164.6(3) no
B2 C75 C76 C77 173.0(3) no
C80 C75 B2 C57 -143.0(4) no
C80 C75 B2 C63 96.7(4) no
C80 C75 B2 C69 -21.3(5) no
B2 C75 C80 C79 -173.9(3) no
C75 C76 C77 C78 0.6(6) no
C76 C77 C78 C79 1.3(5) no
C77 C78 C79 C80 -2.3(6) no
C78 C79 C80 C75 1.3(6) no
